data_7714515
loop_
_publ_author_name
'Xie, Zhen-Lang'
'Zhou, Zhao-Hui'

_publ_section_title
;
 Asymmetric dinuclear, hexanuclear and octanuclear oxovanadium citrates
 with triazolates: novel mixed-ligands and mixed-valence complexes.
;
_journal_issue 1
_journal_name_full 'Dalton transactions (Cambridge, England : 2003)'
_journal_page_first 186
_journal_page_last 195
_journal_paper_doi 10.1039/d3dt03445c
_journal_volume 53
_journal_year 2023
_chemical_formula_moiety 'C40 H59 K2 N40 O43.5 V8, 20[H2O]'
_chemical_formula_sum 'C40 H99 K2 N40 O63.5 V8'
_chemical_formula_weight 2642.31
_space_group_crystal_system monoclinic
_space_group_IT_number 14
_space_group_name_Hall '-P 2yn'
_space_group_name_H-M_alt 'P 1 21/n 1'
_atom_sites_solution_hydrogens mixed
_atom_sites_solution_primary dual
_audit_creation_date 2023-07-13
_audit_creation_method
;
Olex2 1.3
(compiled 2020.06.28 svn.raecde09e for OlexSys, GUI svn.r6132)
;
_audit_update_record
;
2023-07-24 deposited with the CCDC.	2023-11-20 downloaded from the CCDC.
;
_cell_angle_alpha 90
_cell_angle_beta 93.6380(10)
_cell_angle_gamma 90
_cell_formula_units_Z 4
_cell_length_a 20.30450(10)
_cell_length_b 18.4546(2)
_cell_length_c 26.9082(2)
_cell_measurement_reflns_used 31273
_cell_measurement_temperature 100.00(10)
_cell_measurement_theta_max 69.2920
_cell_measurement_theta_min 2.8160
_cell_volume 10062.49(14)
_computing_cell_refinement 'CrysAlisPro 1.171.42.72a (Rigaku OD, 2022)'
_computing_data_collection 'CrysAlisPro 1.171.42.72a (Rigaku OD, 2022)'
_computing_data_reduction 'CrysAlisPro 1.171.42.72a (Rigaku OD, 2022)'
_computing_molecular_graphics 'Olex2 1.3 (Dolomanov et al., 2009)'
_computing_publication_material 'Olex2 1.3 (Dolomanov et al., 2009)'
_computing_structure_refinement 'SHELXL 2018/3 (Sheldrick, 2015)'
_computing_structure_solution 'SHELXT  (Sheldrick, 2015)'
_diffrn_ambient_environment N~2~
_diffrn_ambient_temperature 100.00(10)
_diffrn_detector 'Hybrid Pixel Array Detector'
_diffrn_detector_area_resol_mean 10.0000
_diffrn_detector_type HyPix
_diffrn_measured_fraction_theta_full 0.990
_diffrn_measured_fraction_theta_max 0.971
_diffrn_measurement_details
;
List of Runs (angles in degrees, time in seconds):

  # Type    Start    End  Width  t~exp~   \w     \q     \k     \f   Frames
#--------------------------------------------------------------------------
  1  \w   -114.00 -69.00   0.50    0.60    --  -42.99-147.00-117.00   90
  2  \w    -92.00 -46.00   0.50    0.60    --  -42.99 125.00 125.00   92
  3  \w    -98.00 -71.00   0.50    0.60    --  -42.99-125.00  47.00   54
  4  \w     54.00  80.00   0.50    0.60    --   45.49-125.00  47.00   52
  5  \w     54.00  79.00   0.50    0.60    --   45.49-147.00-117.00   50
  6  \w    -81.00 -56.00   0.50    2.40    --  -95.46 125.00 125.00   50
  7  \w    -96.00 -61.00   0.50    2.40    --  -95.46-147.00-117.00   70
  8  \w   -143.00-118.00   0.50    2.40    --  -95.46-125.00  47.00   50
  9  \w     46.00 132.00   0.50    2.40    --   97.96-147.00-117.00  172
 10  \w     31.00 108.00   0.50    2.40    --   97.96-125.00  47.00  154
 11  \w    -17.00  15.00   0.50    0.60    --  -42.99  19.00-120.00   64
 12  \w    -25.00  38.00   0.50    0.60    --  -42.99  19.00 -30.00  126
 13  \w   -116.00 -76.00   0.50    0.60    --  -42.99-125.00 120.00   80
 14  \w    -24.00  17.00   0.50    0.60    --  -42.99  19.00-150.00   82
 15  \w    -51.00 -26.00   0.50    2.40    --  -95.46  45.00  60.00   50
 16  \w   -105.00 -74.00   0.50    2.40    --  -95.46  77.00 120.00   62
 17  \w    -86.00 -22.00   0.50    2.40    --  -95.46 125.00  90.00  128
 18  \w    -50.00 -22.00   0.50    2.40    --  -95.46 125.00-120.00   56
 19  \w    -51.00 -26.00   0.50    2.40    --  -95.46  45.00 -30.00   50
 20  \w    -51.00 -26.00   0.50    2.40    --  -95.46  45.00 -60.00   50
 21  \w    -67.00 -30.00   0.50    2.40    --  -95.46  77.00 120.00   74
 22  \w    -91.00 -57.00   0.50    2.40    --  -95.46 125.00-120.00   68
 23  \w   -167.00 -80.00   0.50    2.40    --  -95.46 -95.00-180.00  174
 24  \w     21.00  99.00   0.50    2.40    --   97.96 -95.00  60.00  156
 25  \w     25.00  51.00   0.50    2.40    --   97.96 -45.00-150.00   52
 26  \w     38.00  63.00   0.50    2.40    --   97.96 -61.00-180.00   50
 27  \w     80.00 171.00   0.50    2.40    --   97.96  45.00 -60.00  182
 28  \w     23.00  48.00   0.50    2.40    --   97.96 -45.00  60.00   50
;
_diffrn_measurement_device 'four-circle diffractometer'
_diffrn_measurement_device_type 'XtaLAB Synergy, Dualflex, HyPix'
_diffrn_measurement_method '\w scans'
_diffrn_orient_matrix_type 'CrysAlisPro convention (1999,Acta A55,543-557)'
_diffrn_orient_matrix_UB_11 -0.0536972000
_diffrn_orient_matrix_UB_12 0.0049892000
_diffrn_orient_matrix_UB_13 -0.0429801000
_diffrn_orient_matrix_UB_21 0.0073765000
_diffrn_orient_matrix_UB_22 0.0830940000
_diffrn_orient_matrix_UB_23 -0.0003235000
_diffrn_orient_matrix_UB_31 0.0533099000
_diffrn_orient_matrix_UB_32 -0.0064170000
_diffrn_orient_matrix_UB_33 -0.0379900000
_diffrn_radiation_monochromator mirror
_diffrn_radiation_probe x-ray
_diffrn_radiation_type 'Cu K\a'
_diffrn_radiation_wavelength 1.54184
_diffrn_reflns_av_R_equivalents 0.0428
_diffrn_reflns_av_unetI/netI 0.0386
_diffrn_reflns_Laue_measured_fraction_full 0.990
_diffrn_reflns_Laue_measured_fraction_max 0.971
_diffrn_reflns_limit_h_max 24
_diffrn_reflns_limit_h_min -24
_diffrn_reflns_limit_k_max 21
_diffrn_reflns_limit_k_min -21
_diffrn_reflns_limit_l_max 22
_diffrn_reflns_limit_l_min -32
_diffrn_reflns_number 71737
_diffrn_reflns_point_group_measured_fraction_full 0.990
_diffrn_reflns_point_group_measured_fraction_max 0.971
_diffrn_reflns_theta_full 67.684
_diffrn_reflns_theta_max 69.730
_diffrn_reflns_theta_min 2.647
_diffrn_source 'micro-focus sealed X-ray tube'
_diffrn_source_type 'PhotonJet (Cu) X-ray Source'
_exptl_absorpt_coefficient_mu 7.819
_exptl_absorpt_correction_T_max 1.00000
_exptl_absorpt_correction_T_min 0.61180
_exptl_absorpt_correction_type multi-scan
_exptl_absorpt_process_details
;
CrysAlisPro 1.171.42.72a (Rigaku Oxford Diffraction, 2022)
Empirical absorption correction using spherical harmonics,
implemented in SCALE3 ABSPACK scaling algorithm.
;
_exptl_crystal_colour green
_exptl_crystal_colour_primary green
_exptl_crystal_density_diffrn 1.744
_exptl_crystal_description block
_exptl_crystal_F_000 5396
_exptl_crystal_size_max 0.2
_exptl_crystal_size_mid 0.15
_exptl_crystal_size_min 0.1
_refine_diff_density_max 0.996
_refine_diff_density_min -0.665
_refine_diff_density_rms 0.096
_refine_ls_extinction_method none
_refine_ls_goodness_of_fit_ref 1.051
_refine_ls_hydrogen_treatment constr
_refine_ls_matrix_type full
_refine_ls_number_parameters 1256
_refine_ls_number_reflns 18443
_refine_ls_number_restraints 78
_refine_ls_restrained_S_all 1.058
_refine_ls_R_factor_all 0.0557
_refine_ls_R_factor_gt 0.0483
_refine_ls_shift/su_max 0.001
_refine_ls_shift/su_mean 0.000
_refine_ls_structure_factor_coef Fsqd
_refine_ls_weighting_details 'w=1/[\s^2^(Fo^2^)+(0.0785P)^2^+16.6432P] where P=(Fo^2^+2Fc^2^)/3'
_refine_ls_weighting_scheme calc
_refine_ls_wR_factor_gt 0.1365
_refine_ls_wR_factor_ref 0.1424
_reflns_Friedel_coverage 0.000
_reflns_number_gt 15885
_reflns_number_total 18443
_reflns_threshold_expression 'I > 2\s(I)'
_cod_data_source_file d3dt03445c2.cif
_cod_data_source_block exp_13142_k2v8_auto
_cod_depositor_comments 'Adding full bibliography for 7714512--7714516.cif.'
_cod_original_formula_sum 'C40 H99 K2 N40 O63.50 V8'
_cod_database_code 7714515
_shelx_shelxl_version_number 2018/3
_shelx_space_group_comment
;
The symmetry employed for this shelxl refinement is uniquely defined
by the following loop, which should always be used as a source of
symmetry information in preference to the above space-group names.
They are only intended as comments.
;
_shelx_estimated_absorpt_t_max 0.509
_shelx_estimated_absorpt_t_min 0.304
_reflns_odcompleteness_completeness 98.76
_reflns_odcompleteness_iscentric 1
_reflns_odcompleteness_theta 68.13
_olex2_refinement_description
;
1. Fixed Uiso
 At 1.2 times of:
  All C(H,H) groups, All N(H) groups, All N(H,H) groups
 At 1.5 times of:
  All O(H,H) groups, All O(H,H,H,H) groups
2. Restrained distances
 K2A-O31 \\sim K2-O31
 with sigma of 0.02
 O22A-C40 \\sim O22-C40
 with sigma of 0.02
3. Uiso/Uaniso restraints and constraints
O9W \\sim O9WA: within 2A with sigma of 0.01 and sigma for terminal atoms of
0.02 within 2A
K2 \\sim K2A: within 2A with sigma of 0.001 and sigma for terminal atoms of
0.002 within 2A
O22 \\sim O22A: within 2A with sigma of 0.01 and sigma for terminal atoms of
0.02 within 2A
Uanis(O2W) \\sim Ueq: with sigma of 0.004 and sigma for terminal atoms of 0.008
Uanis(O3W) \\sim Ueq: with sigma of 0.005 and sigma for terminal atoms of 0.01
Uanis(O10W) \\sim Ueq: with sigma of 0.01 and sigma for terminal atoms of 0.02
Uanis(K2) \\sim Ueq, Uanis(K2A) \\sim Ueq: with sigma of 0.01 and sigma for
terminal atoms of 0.02
Uanis(O9W) \\sim Ueq, Uanis(O9WA) \\sim Ueq, Uanis(O8W) \\sim Ueq: with sigma
of 0.01 and sigma for terminal atoms of 0.02
Uanis(O5W) \\sim Ueq: with sigma of 0.01 and sigma for terminal atoms of 0.02
4. Rigid body (RIGU) restrains
 K2A, O31
 with sigma for 1-2 distances of 0.01 and sigma for 1-3 distances of 0.02
 K2, O31
 with sigma for 1-2 distances of 0.01 and sigma for 1-3 distances of 0.02
5. Others
 Sof(K2)=Sof(H6WC)=Sof(H6WD)=Sof(O9WA)=Sof(O22)=1-FVAR(1)
 Sof(K2A)=Sof(H6WA)=Sof(H6WB)=Sof(O9W)=Sof(O22A)=FVAR(1)
 Fixed Sof: O2W(0.5) H2WA(0.5) H2WB(0.5) O3W(0.25) O5W(0.25) O8W(0.5)
6.a Riding coordinates:
 O6W(H6WA,H6WB), O6W(H6WC,H6WD)
6.b Rotating group:
 O1W(H1WA,H1WB), O2W(H2WA,H2WB), O10W(H10C,H10D)
6.c Secondary CH2 refined with riding coordinates:
 C15(H15C,H15D), C18(H18A,H18B), C23(H23A,H23B), C30(H30C,H30D), C32(H32A,
 H32B), C34(H34C,H34D), C37(H37A,H37B), C39(H39C,H39D)
6.d Aromatic/amide H refined with riding coordinates:
 N3(H3), N13(H13), N23(H23), N33(H33)
6.e X=CH2 refined with riding coordinates:
 N4(H4A,H4B), N5(H5A,H5B), N9(H9A,H9B), N10(H10A,H10B), N14(H14A,H14B),
 N15(H15A,H15B), N19(H19A,H19B), N20(H20A,H20B), N24(H24A,H24B), N25(H25A,H25B),
  N29(H29A,H29B), N30(H30A,H30B), N34(H34A,H34B), N35(H35A,H35B), N39(H39A,
 H39B), N40(H40A,H40B)
;
_smtbx_masks_void_probe_radius 1.2
_smtbx_masks_void_truncation_radius 1.2
_olex2_submission_special_instructions 'No special instructions were received'
_oxdiff_exptl_absorpt_empirical_details
;
Empirical correction (ABSPACK) includes:
- Absorption correction using spherical harmonics
- Frame scaling
;
_oxdiff_exptl_absorpt_empirical_full_max 1.339
_oxdiff_exptl_absorpt_empirical_full_min 0.768

loop_
_space_group_symop_operation_xyz
'x, y, z'
'-x+1/2, y+1/2, -z+1/2'
'-x, -y, -z'
'x-1/2, -y-1/2, z-1/2'

loop_
_atom_site_label
_atom_site_type_symbol
_atom_site_fract_x
_atom_site_fract_y
_atom_site_fract_z
_atom_site_U_iso_or_equiv
_atom_site_adp_type
_atom_site_occupancy
_atom_site_site_symmetry_order
_atom_site_calc_flag
_atom_site_refinement_flags_posn
_atom_site_refinement_flags_adp
_atom_site_refinement_flags_occupancy
_atom_site_disorder_assembly
_atom_site_disorder_group
V2 V 0.20198(3) 0.82490(3) 0.70846(2) 0.02107(13) Uani 1 1 d . . . . .
V1 V 0.13153(3) 0.65157(3) 0.71623(2) 0.02429(13) Uani 1 1 d . . . . .
V4 V 0.13881(3) 0.71622(3) 0.48894(2) 0.02174(13) Uani 1 1 d . . . . .
V3 V 0.13359(3) 0.88366(3) 0.42695(2) 0.02337(13) Uani 1 1 d . . . . .
V6 V 0.42153(3) 0.80747(3) 0.44669(2) 0.01922(12) Uani 1 1 d . . . . .
V5 V 0.47127(3) 0.62700(3) 0.43928(2) 0.02151(13) Uani 1 1 d . . . . .
V8 V 0.47430(3) 0.70218(3) 0.66608(2) 0.01748(12) Uani 1 1 d . . . . .
V7 V 0.49877(3) 0.87065(3) 0.72377(2) 0.01982(12) Uani 1 1 d . . . . .
K1 K 0.30862(4) 0.60773(5) 0.92587(3) 0.0399(2) Uani 1 1 d . . . . .
K2 K 0.80177(14) 0.8913(2) 0.72375(12) 0.0816(10) Uani 0.552(4) 1 d D U P A 2
K2A K 0.81619(19) 0.8461(3) 0.70952(16) 0.0837(10) Uani 0.448(4) 1 d D U P A 1
O16 O 0.17582(12) 0.63845(14) 0.49119(9) 0.0307(5) Uani 1 1 d . . . . .
O1 O 0.23794(11) 0.85043(14) 0.77735(8) 0.0268(5) Uani 1 1 d . . . . .
O1W O 0.31415(12) 0.75621(16) 0.94075(10) 0.0368(6) Uani 1 1 d . . . . .
H1WA H 0.301527 0.778311 0.913046 0.055 Uiso 1 1 d R U . . .
H1WB H 0.355040 0.769462 0.946634 0.055 Uiso 1 1 d R U . . .
O2 O 0.26568(13) 0.82859(15) 0.85635(9) 0.0328(6) Uani 1 1 d . . . . .
O2W O 0.2983(4) 0.5805(4) 1.0343(3) 0.069(2) Uani 0.5 1 d . U P . .
H2WA H 0.337777 0.582931 1.050149 0.104 Uiso 0.5 1 d R U P . .
H2WB H 0.285659 0.535177 1.038929 0.104 Uiso 0.5 1 d R U P . .
O3 O 0.21506(11) 0.71706(13) 0.73098(8) 0.0221(5) Uani 1 1 d . . . . .
O3W O 0.2108(8) 0.6231(9) 0.9822(7) 0.073(4) Uani 0.25 1 d . U P . .
O4 O 0.15063(11) 0.63351(14) 0.78963(9) 0.0278(5) Uani 1 1 d . . . . .
O4W O 0.23853(14) 0.48441(15) 0.88992(10) 0.0392(6) Uani 1 1 d . . . . .
O5 O 0.22023(12) 0.65828(14) 0.85422(9) 0.0289(5) Uani 1 1 d . . . . .
O5W O 0.7359(11) 0.9297(12) 0.7801(8) 0.103(6) Uani 0.25 1 d . U P . .
O6 O 0.20033(12) 0.57596(14) 0.70288(9) 0.0291(5) Uani 1 1 d . . . . .
O6W O 0.80083(19) 0.7091(3) 0.70783(15) 0.0942(17) Uani 1 1 d . . . . .
H6WA H 0.812072 0.691367 0.737089 0.141 Uiso 0.448(4) 1 d R U P A 1
H6WB H 0.759092 0.698957 0.703009 0.141 Uiso 0.448(4) 1 d R U P A 1
H6WC H 0.812322 0.688097 0.735989 0.141 Uiso 0.552(4) 1 d R U P A 2
H6WD H 0.760632 0.694467 0.700639 0.141 Uiso 0.552(4) 1 d R U P A 2
O7 O 0.29357(16) 0.51753(19) 0.70528(17) 0.0693(12) Uani 1 1 d . . . . .
O7W O 0.8873(2) 0.9974(4) 0.71581(18) 0.111(2) Uani 1 1 d . . . . .
O8 O 0.18564(11) 0.90613(13) 0.68933(9) 0.0272(5) Uani 1 1 d . . . . .
O8W O 0.8449(5) 0.8765(6) 0.6254(4) 0.098(3) Uani 0.5 1 d . U P . .
O9 O 0.06630(12) 0.60366(15) 0.70284(10) 0.0349(6) Uani 1 1 d . . . . .
O9W O 0.7332(4) 1.0114(6) 0.6799(3) 0.069(3) Uani 0.448(4) 1 d . U P A 1
O9WA O 0.7573(5) 0.9524(7) 0.6478(5) 0.126(4) Uani 0.552(4) 1 d . U P A 2
O10 O -0.05977(13) 0.68041(16) 0.46349(11) 0.0411(7) Uani 1 1 d . . . . .
O11 O 0.09469(10) 0.81553(13) 0.47992(8) 0.0216(5) Uani 1 1 d . . . . .
O12 O 0.12173(12) 0.95965(14) 0.47843(9) 0.0297(5) Uani 1 1 d . . . . .
O13 O 0.09088(14) 1.01081(15) 0.54697(10) 0.0359(6) Uani 1 1 d . . . . .
O14 O 0.03711(11) 0.89235(14) 0.40769(8) 0.0278(5) Uani 1 1 d . . . . .
O15 O -0.05824(11) 0.84046(14) 0.42139(9) 0.0265(5) Uani 1 1 d . . . . .
O35 O 0.38637(11) 0.83832(14) 0.37859(8) 0.0270(5) Uani 1 1 d . . . . .
O36 O 0.33910(15) 0.8347(2) 0.30336(10) 0.0513(8) Uani 1 1 d . . . . .
O18 O 0.39561(11) 0.70263(13) 0.42412(8) 0.0222(5) Uani 1 1 d . . . . .
O17 O 0.16601(13) 0.93276(15) 0.38496(10) 0.0357(6) Uani 1 1 d . . . . .
O19 O 0.44992(12) 0.61192(14) 0.36500(8) 0.0274(5) Uani 1 1 d . . . . .
O20 O 0.38988(12) 0.65492(15) 0.29975(9) 0.0307(6) Uani 1 1 d . . . . .
O21 O 0.39589(13) 0.55915(14) 0.45044(9) 0.0319(6) Uani 1 1 d . . . . .
O22 O 0.3131(7) 0.4921(6) 0.4196(5) 0.062(3) Uani 0.552(4) 1 d D U P A 2
O22A O 0.2987(7) 0.5067(7) 0.4373(7) 0.060(4) Uani 0.448(4) 1 d D U P A 1
O23 O 0.44664(11) 0.88549(13) 0.46738(8) 0.0250(5) Uani 1 1 d . . . . .
O24 O 0.53090(12) 0.57132(13) 0.45378(9) 0.0293(5) Uani 1 1 d . . . . .
O25 O 0.56175(11) 0.64969(13) 0.66756(9) 0.0252(5) Uani 1 1 d . . . . .
O26 O 0.66882(16) 0.6477(2) 0.68462(19) 0.0791(14) Uani 1 1 d . . . . .
O27 O 0.52735(10) 0.79669(12) 0.67050(8) 0.0199(4) Uani 1 1 d . . . . .
O28 O 0.51767(12) 0.94370(13) 0.67118(8) 0.0249(5) Uani 1 1 d . . . . .
O29 O 0.55446(14) 0.99239(14) 0.60355(9) 0.0341(6) Uani 1 1 d . . . . .
O30 O 0.59690(12) 0.86292(13) 0.74051(8) 0.0268(5) Uani 1 1 d . . . . .
O31 O 0.68959(15) 0.8170(2) 0.71728(13) 0.0645(11) Uani 1 1 d D . . . .
O32 O 0.42882(11) 0.63016(12) 0.66669(8) 0.0226(5) Uani 1 1 d . . . . .
O33 O 0.47567(13) 0.92676(13) 0.76531(9) 0.0291(5) Uani 1 1 d . . . . .
O34 O 0.04641(12) 0.67459(14) 0.48563(9) 0.0291(5) Uani 1 1 d . . . . .
N1 N 0.11164(14) 0.81109(17) 0.73927(11) 0.0267(6) Uani 1 1 d . . . . .
N2 N 0.07960(14) 0.74379(18) 0.73685(11) 0.0292(6) Uani 1 1 d . . . . .
N3 N 0.01403(16) 0.8243(2) 0.76701(12) 0.0372(8) Uani 1 1 d . . . . .
H3 H -0.021032 0.844045 0.779079 0.045 Uiso 1 1 calc R U . . .
N4 N 0.08281(17) 0.92889(19) 0.76591(13) 0.0396(8) Uani 1 1 d . . . . .
H4A H 0.120685 0.947985 0.758532 0.048 Uiso 1 1 calc R U . . .
H4B H 0.052530 0.956195 0.778565 0.048 Uiso 1 1 calc R U . . .
N5 N -0.02551(18) 0.7036(2) 0.75831(15) 0.0515(10) Uani 1 1 d . . . . .
H5A H -0.018238 0.658621 0.749178 0.062 Uiso 1 1 calc R U . . .
H5B H -0.063430 0.715285 0.770255 0.062 Uiso 1 1 calc R U . . .
N6 N 0.16426(13) 0.77120(15) 0.64494(10) 0.0220(6) Uani 1 1 d . . . . .
N7 N 0.14023(13) 0.69984(16) 0.64705(10) 0.0238(6) Uani 1 1 d . . . . .
N8 N 0.14024(13) 0.73186(16) 0.56710(10) 0.0226(6) Uani 1 1 d . . . . .
N9 N 0.18208(14) 0.85214(16) 0.57927(10) 0.0247(6) Uani 1 1 d . . . . .
H9A H 0.195201 0.886591 0.600234 0.030 Uiso 1 1 calc R U . . .
H9B H 0.180919 0.860116 0.546984 0.030 Uiso 1 1 calc R U . . .
N10 N 0.10145(16) 0.61400(18) 0.58687(12) 0.0357(7) Uani 1 1 d . . . . .
H10A H 0.093806 0.581608 0.609802 0.043 Uiso 1 1 calc R U . . .
H10B H 0.093037 0.603644 0.555177 0.043 Uiso 1 1 calc R U . . .
N11 N 0.13520(14) 0.78706(17) 0.38628(10) 0.0271(6) Uani 1 1 d . . . . .
N12 N 0.13294(14) 0.71998(17) 0.41064(10) 0.0280(6) Uani 1 1 d . . . . .
N13 N 0.13710(15) 0.7001(2) 0.33109(12) 0.0377(8) Uani 1 1 d . . . . .
H13 H 0.138623 0.677245 0.302477 0.045 Uiso 1 1 calc R U . . .
N14 N 0.13853(18) 0.8222(2) 0.30139(12) 0.0455(9) Uani 1 1 d . . . . .
H14A H 0.137515 0.868684 0.308481 0.055 Uiso 1 1 calc R U . . .
H14B H 0.140159 0.807942 0.270277 0.055 Uiso 1 1 calc R U . . .
N15 N 0.13193(18) 0.5977(2) 0.38348(14) 0.0449(9) Uani 1 1 d . . . . .
H15A H 0.129863 0.579999 0.413709 0.054 Uiso 1 1 calc R U . . .
H15B H 0.132769 0.568215 0.357826 0.054 Uiso 1 1 calc R U . . .
N16 N 0.22096(13) 0.84877(15) 0.46313(10) 0.0227(6) Uani 1 1 d . . . . .
N17 N 0.22347(13) 0.77887(15) 0.48449(10) 0.0216(6) Uani 1 1 d . . . . .
N18 N 0.32607(13) 0.81448(16) 0.47242(10) 0.0228(6) Uani 1 1 d . . . . .
N19 N 0.30191(14) 0.93322(16) 0.44048(11) 0.0286(6) Uani 1 1 d . . . . .
H19A H 0.272096 0.966779 0.433077 0.034 Uiso 1 1 calc R U . . .
H19B H 0.343947 0.942363 0.437178 0.034 Uiso 1 1 calc R U . . .
N20 N 0.30983(14) 0.70032(16) 0.51193(10) 0.0251(6) Uani 1 1 d . . . . .
H20A H 0.282052 0.669021 0.523683 0.030 Uiso 1 1 calc R U . . .
H20B H 0.352504 0.691518 0.514577 0.030 Uiso 1 1 calc R U . . .
N21 N 0.50923(13) 0.78241(15) 0.41498(10) 0.0227(6) Uani 1 1 d . . . . .
N22 N 0.53359(13) 0.71063(15) 0.41854(10) 0.0224(6) Uani 1 1 d . . . . .
N23 N 0.60813(14) 0.78019(16) 0.38718(10) 0.0257(6) Uani 1 1 d . . . . .
H23 H 0.645174 0.794697 0.375088 0.031 Uiso 1 1 calc R U . . .
N24 N 0.55265(15) 0.89344(17) 0.38667(12) 0.0316(7) Uani 1 1 d . . . . .
H24A H 0.517691 0.918813 0.393589 0.038 Uiso 1 1 calc R U . . .
H24B H 0.586228 0.914923 0.373683 0.038 Uiso 1 1 calc R U . . .
N25 N 0.63340(16) 0.65458(18) 0.39626(12) 0.0337(7) Uani 1 1 d . . . . .
H25A H 0.621290 0.611086 0.405508 0.040 Uiso 1 1 calc R U . . .
H25B H 0.672127 0.660912 0.383958 0.040 Uiso 1 1 calc R U . . .
N26 N 0.45255(13) 0.75005(14) 0.50976(9) 0.0190(5) Uani 1 1 d . . . . .
N27 N 0.46747(13) 0.67537(15) 0.50825(10) 0.0206(5) Uani 1 1 d . . . . .
N28 N 0.47192(13) 0.71068(14) 0.58768(10) 0.0203(5) Uani 1 1 d . . . . .
N29 N 0.44513(14) 0.83586(15) 0.57391(10) 0.0228(6) Uani 1 1 d . . . . .
H29A H 0.435956 0.871005 0.552473 0.027 Uiso 1 1 calc R U . . .
H29B H 0.447604 0.844981 0.606069 0.027 Uiso 1 1 calc R U . . .
N30 N 0.49319(18) 0.58637(16) 0.56967(11) 0.0354(8) Uani 1 1 d . . . . .
H30A H 0.495623 0.552006 0.547184 0.042 Uiso 1 1 calc R U . . .
H30B H 0.500190 0.576032 0.601488 0.042 Uiso 1 1 calc R U . . .
N31 N 0.48543(13) 0.77826(15) 0.76761(10) 0.0212(5) Uani 1 1 d . . . . .
N32 N 0.48280(13) 0.70944(15) 0.74465(10) 0.0210(5) Uani 1 1 d . . . . .
N33 N 0.46482(14) 0.69634(16) 0.82359(10) 0.0233(6) Uani 1 1 d . . . . .
H33 H 0.456429 0.676180 0.852146 0.028 Uiso 1 1 calc R U . . .
N34 N 0.47227(16) 0.81867(17) 0.85022(11) 0.0320(7) Uani 1 1 d . . . . .
H34A H 0.479062 0.864446 0.842935 0.038 Uiso 1 1 calc R U . . .
H34B H 0.464262 0.806226 0.880827 0.038 Uiso 1 1 calc R U . . .
N35 N 0.46625(15) 0.58983(16) 0.77444(11) 0.0279(6) Uani 1 1 d . . . . .
H35A H 0.471136 0.569573 0.745297 0.033 Uiso 1 1 calc R U . . .
H35B H 0.458205 0.562758 0.800283 0.033 Uiso 1 1 calc R U . . .
N36 N 0.39657(13) 0.77564(14) 0.66984(9) 0.0180(5) Uani 1 1 d . . . . .
N37 N 0.40630(13) 0.84490(14) 0.69117(9) 0.0197(5) Uani 1 1 d . . . . .
N38 N 0.29827(13) 0.82193(15) 0.68414(9) 0.0198(5) Uani 1 1 d . . . . .
N39 N 0.30283(13) 0.70666(15) 0.64355(10) 0.0219(6) Uani 1 1 d . . . . .
H39A H 0.327189 0.672761 0.630836 0.026 Uiso 1 1 calc R U . . .
H39B H 0.259581 0.702434 0.641822 0.026 Uiso 1 1 calc R U . . .
N40 N 0.33435(15) 0.93646(16) 0.71735(11) 0.0275(6) Uani 1 1 d . . . . .
H40A H 0.367304 0.966307 0.724821 0.033 Uiso 1 1 calc R U . . .
H40B H 0.293573 0.949976 0.721772 0.033 Uiso 1 1 calc R U . . .
C1 C 0.33176(15) 0.76502(17) 0.66564(11) 0.0188(6) Uani 1 1 d . . . . .
C2 C 0.47105(15) 0.66180(19) 0.77945(12) 0.0223(7) Uani 1 1 d . . . . .
C3 C 0.47863(16) 0.65545(17) 0.55523(12) 0.0210(6) Uani 1 1 d . . . . .
C4 C 0.12607(16) 0.67951(19) 0.60029(12) 0.0245(7) Uani 1 1 d . . . . .
C5 C 0.34641(16) 0.86965(17) 0.69900(11) 0.0203(6) Uani 1 1 d . . . . .
C6 C 0.47410(15) 0.76824(19) 0.81493(12) 0.0216(6) Uani 1 1 d . . . . .
C7 C 0.45536(15) 0.76834(18) 0.55754(11) 0.0197(6) Uani 1 1 d . . . . .
C8 C 0.25336(16) 0.68727(19) 0.77138(12) 0.0238(7) Uani 1 1 d . . . . .
C9 C 0.35472(17) 0.6798(2) 0.38276(12) 0.0255(7) Uani 1 1 d . . . . .
C10 C 0.28298(16) 0.86706(18) 0.45708(12) 0.0225(7) Uani 1 1 d . . . . .
C11 C -0.00169(16) 0.85881(19) 0.43551(12) 0.0243(7) Uani 1 1 d . . . . .
C12 C 0.26595(16) 0.8111(2) 0.81155(12) 0.0258(7) Uani 1 1 d . . . . .
C13 C 0.20541(16) 0.65740(19) 0.80876(12) 0.0234(7) Uani 1 1 d . . . . .
C14 C 0.28707(15) 0.76162(18) 0.48993(11) 0.0208(6) Uani 1 1 d . . . . .
C15 C 0.31135(17) 0.7405(2) 0.35960(13) 0.0307(8) Uani 1 1 d . . . . .
H15C H 0.287337 0.721515 0.329184 0.037 Uiso 1 1 calc R U . . .
H15D H 0.278048 0.753801 0.383342 0.037 Uiso 1 1 calc R U . . .
C16 C 0.55474(16) 0.82219(19) 0.39590(12) 0.0248(7) Uani 1 1 d . . . . .
C17 C 0.16393(15) 0.78770(18) 0.59646(12) 0.0206(6) Uani 1 1 d . . . . .
C18 C 0.30059(16) 0.7432(2) 0.79629(12) 0.0274(7) Uani 1 1 d . . . . .
H18A H 0.323543 0.721134 0.826110 0.033 Uiso 1 1 calc R U . . .
H18B H 0.334405 0.756294 0.772909 0.033 Uiso 1 1 calc R U . . .
C19 C 0.55314(17) 0.94171(19) 0.63325(12) 0.0261(7) Uani 1 1 d . . . . .
C20 C 0.26085(18) 0.5687(2) 0.71871(14) 0.0312(8) Uani 1 1 d . . . . .
C21 C 0.08526(17) 0.9617(2) 0.51597(13) 0.0280(7) Uani 1 1 d . . . . .
C22 C 0.59283(17) 0.7112(2) 0.40090(12) 0.0253(7) Uani 1 1 d . . . . .
C23 C 0.29464(17) 0.6225(2) 0.75388(13) 0.0270(7) Uani 1 1 d . . . . .
H23A H 0.333151 0.642323 0.737628 0.032 Uiso 1 1 calc R U . . .
H23B H 0.311885 0.595786 0.783850 0.032 Uiso 1 1 calc R U . . .
C24 C 0.63124(17) 0.8310(2) 0.70858(14) 0.0303(8) Uani 1 1 d . . . . .
C25 C 0.59340(16) 0.81123(19) 0.65920(12) 0.0230(7) Uani 1 1 d . . . . .
C26 C -0.00951(17) 0.7076(2) 0.48484(13) 0.0287(7) Uani 1 1 d . . . . .
C27 C 0.40050(16) 0.6477(2) 0.34508(12) 0.0257(7) Uani 1 1 d . . . . .
C28 C 0.34782(17) 0.8085(2) 0.34597(13) 0.0303(8) Uani 1 1 d . . . . .
C29 C 0.02970(16) 0.83885(19) 0.48790(12) 0.0237(7) Uani 1 1 d . . . . .
C30 C 0.03302(17) 0.9048(2) 0.52266(12) 0.0262(7) Uani 1 1 d . . . . .
H30C H -0.010466 0.929231 0.519386 0.031 Uiso 1 1 calc R U . . .
H30D H 0.038988 0.886651 0.557263 0.031 Uiso 1 1 calc R U . . .
C31 C 0.07138(18) 0.8591(2) 0.75796(13) 0.0328(8) Uani 1 1 d . . . . .
C32 C -0.01108(16) 0.7792(2) 0.51157(13) 0.0275(7) Uani 1 1 d . . . . .
H32A H 0.005904 0.772170 0.546542 0.033 Uiso 1 1 calc R U . . .
H32B H -0.057466 0.795608 0.511977 0.033 Uiso 1 1 calc R U . . .
C33 C 0.62011(18) 0.6763(2) 0.66422(15) 0.0340(8) Uani 1 1 d . . . . .
C34 C 0.59574(17) 0.87589(19) 0.62390(13) 0.0273(7) Uani 1 1 d . . . . .
H34C H 0.642139 0.892445 0.624199 0.033 Uiso 1 1 calc R U . . .
H34D H 0.583424 0.858244 0.589824 0.033 Uiso 1 1 calc R U . . .
C35 C 0.13381(18) 0.6692(2) 0.37655(14) 0.0339(8) Uani 1 1 d . . . . .
C36 C 0.13760(17) 0.7728(2) 0.33812(13) 0.0332(9) Uani 1 1 d . . . . .
C37 C 0.62539(17) 0.7460(2) 0.63477(14) 0.0291(8) Uani 1 1 d . . . . .
H37A H 0.604010 0.738876 0.601031 0.035 Uiso 1 1 calc R U . . .
H37B H 0.672584 0.756811 0.631038 0.035 Uiso 1 1 calc R U . . .
C38 C 0.02081(18) 0.7537(2) 0.75405(14) 0.0352(9) Uani 1 1 d . . . . .
C39 C 0.30880(17) 0.6174(2) 0.39811(13) 0.0313(8) Uani 1 1 d . . . . .
H39C H 0.274992 0.638648 0.418719 0.038 Uiso 1 1 calc R U . . .
H39D H 0.285429 0.598386 0.367442 0.038 Uiso 1 1 calc R U . . .
C40 C 0.3395(2) 0.5545(2) 0.42612(16) 0.0426(10) Uani 1 1 d D . . . .
O10W O 0.10762(18) 1.02294(19) 0.64876(11) 0.0553(9) Uani 1 1 d . U . . .
H10C H 0.131660 0.988926 0.663211 0.083 Uiso 1 1 d R U . . .
H10D H 0.075900 0.999837 0.632231 0.083 Uiso 1 1 d R U . . .

loop_
_atom_site_aniso_label
_atom_site_aniso_U_11
_atom_site_aniso_U_22
_atom_site_aniso_U_33
_atom_site_aniso_U_23
_atom_site_aniso_U_13
_atom_site_aniso_U_12
V2 0.0193(3) 0.0280(3) 0.0159(3) 0.0015(2) 0.0014(2) 0.0068(2)
V1 0.0200(3) 0.0328(3) 0.0203(3) 0.0059(2) 0.0028(2) 0.0006(2)
V4 0.0201(3) 0.0262(3) 0.0187(3) -0.0018(2) -0.0013(2) -0.0009(2)
V3 0.0216(3) 0.0304(3) 0.0177(3) 0.0019(2) -0.0013(2) 0.0016(2)
V6 0.0179(3) 0.0241(3) 0.0157(3) 0.0038(2) 0.0012(2) -0.0009(2)
V5 0.0257(3) 0.0233(3) 0.0158(3) -0.0014(2) 0.0030(2) -0.0022(2)
V8 0.0200(3) 0.0187(3) 0.0138(2) 0.00130(19) 0.0017(2) 0.0024(2)
V7 0.0240(3) 0.0212(3) 0.0140(3) 0.0004(2) -0.0002(2) -0.0019(2)
K1 0.0344(4) 0.0393(5) 0.0445(5) 0.0105(4) -0.0101(4) -0.0011(3)
K2 0.0549(13) 0.112(2) 0.0730(16) 0.0459(17) -0.0302(11) -0.0338(16)
K2A 0.0568(13) 0.113(2) 0.0769(17) 0.0450(18) -0.0286(12) -0.0336(17)
O16 0.0291(13) 0.0312(13) 0.0318(13) -0.0015(10) 0.0015(10) 0.0002(10)
O1 0.0248(11) 0.0382(14) 0.0172(11) -0.0012(10) -0.0004(9) 0.0093(10)
O1W 0.0240(12) 0.0497(17) 0.0360(14) 0.0076(12) -0.0037(11) -0.0005(11)
O2 0.0384(14) 0.0424(15) 0.0172(12) -0.0027(10) -0.0019(10) 0.0035(12)
O2W 0.055(4) 0.044(3) 0.108(5) -0.007(4) 0.002(4) 0.032(3)
O3 0.0189(10) 0.0305(12) 0.0169(11) 0.0053(9) 0.0017(8) 0.0033(9)
O3W 0.059(7) 0.077(8) 0.089(8) -0.010(7) 0.048(6) -0.001(6)
O4 0.0243(12) 0.0381(14) 0.0214(12) 0.0069(10) 0.0053(9) 0.0030(10)
O4W 0.0417(15) 0.0368(15) 0.0390(15) 0.0026(12) 0.0012(12) 0.0006(12)
O5 0.0243(12) 0.0433(15) 0.0193(12) 0.0069(10) 0.0034(9) 0.0081(11)
O5W 0.111(10) 0.102(10) 0.097(9) -0.033(8) 0.015(8) 0.024(8)
O6 0.0296(13) 0.0302(13) 0.0278(12) 0.0045(10) 0.0037(10) 0.0032(10)
O6W 0.049(2) 0.180(5) 0.053(2) 0.023(3) 0.0035(18) 0.036(3)
O7 0.0402(17) 0.049(2) 0.117(3) -0.039(2) -0.0128(19) 0.0158(15)
O7W 0.079(3) 0.190(6) 0.062(3) -0.001(3) -0.007(2) -0.037(4)
O8 0.0261(12) 0.0325(13) 0.0231(12) 0.0011(10) 0.0026(9) 0.0076(10)
O8W 0.103(6) 0.098(6) 0.091(6) 0.029(5) -0.010(5) -0.031(5)
O9 0.0288(13) 0.0447(16) 0.0311(13) 0.0075(12) 0.0020(11) -0.0050(11)
O9W 0.034(4) 0.094(6) 0.082(6) 0.045(5) 0.026(4) 0.018(4)
O9WA 0.102(7) 0.127(8) 0.143(8) 0.067(7) -0.033(6) -0.042(6)
O10 0.0268(13) 0.0418(16) 0.0529(17) -0.0016(13) -0.0113(12) -0.0076(12)
O11 0.0184(10) 0.0296(12) 0.0164(10) -0.0002(9) -0.0008(8) 0.0007(9)
O12 0.0289(12) 0.0300(13) 0.0301(13) -0.0018(10) 0.0002(10) 0.0019(10)
O13 0.0435(15) 0.0341(14) 0.0287(13) -0.0081(11) -0.0085(11) 0.0055(12)
O14 0.0228(11) 0.0407(14) 0.0196(11) 0.0035(10) -0.0017(9) 0.0029(10)
O15 0.0228(11) 0.0335(13) 0.0226(12) -0.0046(10) -0.0037(9) 0.0007(10)
O35 0.0245(11) 0.0381(14) 0.0184(11) 0.0081(10) 0.0005(9) 0.0009(10)
O36 0.0439(16) 0.083(2) 0.0252(14) 0.0217(15) -0.0110(12) -0.0118(16)
O18 0.0208(11) 0.0297(12) 0.0162(11) -0.0011(9) 0.0008(9) -0.0043(9)
O17 0.0319(13) 0.0449(16) 0.0300(13) 0.0121(12) 0.0007(11) 0.0024(12)
O19 0.0306(12) 0.0331(13) 0.0187(11) -0.0029(10) 0.0043(9) 0.0002(10)
O20 0.0259(12) 0.0492(16) 0.0174(12) -0.0031(11) 0.0039(9) -0.0060(11)
O21 0.0382(14) 0.0333(14) 0.0243(12) 0.0013(10) 0.0021(10) -0.0124(11)
O22 0.061(7) 0.048(5) 0.076(8) 0.001(4) -0.010(5) -0.027(5)
O22A 0.041(6) 0.039(6) 0.101(12) 0.024(6) 0.000(6) -0.020(5)
O23 0.0260(12) 0.0260(12) 0.0231(12) 0.0055(9) 0.0019(9) 0.0000(9)
O24 0.0377(13) 0.0244(12) 0.0262(12) -0.0026(10) 0.0047(10) 0.0011(10)
O25 0.0249(12) 0.0261(12) 0.0250(12) 0.0058(9) 0.0041(9) 0.0048(9)
O26 0.0276(16) 0.072(3) 0.136(4) 0.061(3) -0.0070(19) 0.0084(16)
O27 0.0182(10) 0.0236(11) 0.0179(11) 0.0025(9) 0.0012(8) 0.0000(9)
O28 0.0312(12) 0.0232(12) 0.0203(11) 0.0016(9) 0.0022(9) 0.0000(10)
O29 0.0480(15) 0.0282(13) 0.0271(13) 0.0091(10) 0.0088(11) 0.0005(11)
O30 0.0273(12) 0.0323(13) 0.0200(11) 0.0043(10) -0.0034(9) -0.0069(10)
O31 0.0274(15) 0.115(3) 0.0493(19) -0.016(2) -0.0103(14) 0.0106(17)
O32 0.0272(12) 0.0209(11) 0.0195(11) 0.0006(9) 0.0009(9) 0.0021(9)
O33 0.0396(14) 0.0274(13) 0.0202(11) -0.0035(10) 0.0018(10) -0.0032(11)
O34 0.0230(12) 0.0323(13) 0.0316(13) -0.0019(10) -0.0025(10) -0.0049(10)
N1 0.0224(14) 0.0330(16) 0.0253(15) 0.0018(12) 0.0061(11) 0.0068(12)
N2 0.0219(14) 0.0418(18) 0.0242(14) 0.0063(13) 0.0041(11) 0.0056(13)
N3 0.0261(15) 0.051(2) 0.0355(17) 0.0003(15) 0.0108(13) 0.0102(14)
N4 0.0340(17) 0.0395(19) 0.047(2) -0.0005(15) 0.0150(15) 0.0137(15)
N5 0.0315(18) 0.065(3) 0.060(2) -0.001(2) 0.0205(17) -0.0043(17)
N6 0.0200(13) 0.0280(15) 0.0179(13) 0.0026(11) 0.0008(10) 0.0021(11)
N7 0.0210(13) 0.0300(15) 0.0205(14) 0.0049(11) 0.0020(11) -0.0016(11)
N8 0.0198(13) 0.0292(15) 0.0184(13) 0.0025(11) -0.0018(10) -0.0020(11)
N9 0.0306(15) 0.0276(15) 0.0153(13) 0.0014(11) -0.0021(11) -0.0008(12)
N10 0.0448(18) 0.0358(18) 0.0256(15) 0.0077(13) -0.0064(13) -0.0134(15)
N11 0.0235(14) 0.0408(17) 0.0166(13) -0.0018(12) -0.0013(11) -0.0013(12)
N12 0.0288(15) 0.0350(17) 0.0195(14) -0.0051(12) -0.0031(11) -0.0002(12)
N13 0.0294(16) 0.060(2) 0.0230(16) -0.0194(15) -0.0011(12) -0.0005(15)
N14 0.046(2) 0.073(3) 0.0166(15) 0.0005(16) -0.0004(14) -0.0126(18)
N15 0.052(2) 0.041(2) 0.0400(19) -0.0165(16) -0.0097(16) 0.0008(16)
N16 0.0218(13) 0.0255(14) 0.0208(13) -0.0001(11) -0.0003(11) 0.0005(11)
N17 0.0221(13) 0.0272(15) 0.0155(13) 0.0014(10) 0.0002(10) -0.0006(11)
N18 0.0207(13) 0.0282(15) 0.0196(13) 0.0044(11) 0.0026(10) 0.0011(11)
N19 0.0227(14) 0.0270(15) 0.0360(16) 0.0068(12) 0.0000(12) -0.0005(12)
N20 0.0199(13) 0.0328(16) 0.0228(14) 0.0076(12) 0.0031(11) 0.0006(11)
N21 0.0228(13) 0.0231(14) 0.0224(14) 0.0057(11) 0.0045(11) 0.0013(11)
N22 0.0220(13) 0.0253(14) 0.0204(13) 0.0010(11) 0.0044(11) 0.0012(11)
N23 0.0205(13) 0.0334(16) 0.0238(14) 0.0029(12) 0.0067(11) -0.0027(12)
N24 0.0259(15) 0.0295(16) 0.0402(18) 0.0093(13) 0.0086(13) -0.0018(12)
N25 0.0287(15) 0.0310(17) 0.0428(18) -0.0003(14) 0.0121(14) 0.0032(13)
N26 0.0209(12) 0.0192(13) 0.0170(13) -0.0001(10) 0.0004(10) 0.0005(10)
N27 0.0235(13) 0.0201(13) 0.0182(13) 0.0006(10) 0.0021(10) -0.0008(11)
N28 0.0260(14) 0.0195(13) 0.0154(12) 0.0014(10) 0.0022(10) 0.0038(11)
N29 0.0343(15) 0.0188(13) 0.0154(13) 0.0022(10) 0.0018(11) 0.0036(11)
N30 0.067(2) 0.0194(15) 0.0202(14) 0.0005(11) 0.0048(14) 0.0098(14)
N31 0.0237(13) 0.0241(14) 0.0157(13) -0.0002(10) 0.0005(10) 0.0006(11)
N32 0.0249(13) 0.0227(14) 0.0153(13) 0.0011(10) 0.0006(10) -0.0006(11)
N33 0.0249(14) 0.0298(15) 0.0152(13) 0.0054(11) 0.0017(10) -0.0009(11)
N34 0.0463(18) 0.0316(16) 0.0181(14) -0.0022(12) 0.0014(13) -0.0025(14)
N35 0.0380(16) 0.0248(15) 0.0211(14) 0.0047(11) 0.0043(12) 0.0010(12)
N36 0.0205(13) 0.0175(13) 0.0162(12) -0.0016(10) 0.0022(10) 0.0020(10)
N37 0.0246(13) 0.0179(13) 0.0166(12) -0.0014(10) 0.0024(10) -0.0007(10)
N38 0.0223(13) 0.0218(14) 0.0156(12) -0.0016(10) 0.0021(10) 0.0039(11)
N39 0.0210(13) 0.0230(14) 0.0216(14) -0.0033(11) 0.0020(11) 0.0012(11)
N40 0.0263(14) 0.0228(15) 0.0333(16) -0.0062(12) 0.0019(12) 0.0030(12)
C1 0.0205(15) 0.0236(16) 0.0126(14) 0.0032(12) 0.0029(11) 0.0031(12)
C2 0.0195(15) 0.0284(18) 0.0187(15) 0.0031(13) -0.0002(12) 0.0004(13)
C3 0.0251(16) 0.0196(16) 0.0185(15) -0.0012(12) 0.0033(12) 0.0004(13)
C4 0.0221(15) 0.0316(18) 0.0197(16) 0.0031(13) -0.0005(13) -0.0020(14)
C5 0.0236(16) 0.0214(16) 0.0161(15) 0.0005(12) 0.0013(12) 0.0030(12)
C6 0.0190(15) 0.0284(17) 0.0170(15) 0.0028(13) -0.0024(12) 0.0012(13)
C7 0.0191(14) 0.0232(16) 0.0169(15) 0.0024(12) 0.0012(12) -0.0001(12)
C8 0.0208(15) 0.0333(18) 0.0172(15) 0.0061(13) 0.0013(12) 0.0075(14)
C9 0.0244(16) 0.0368(19) 0.0154(15) -0.0013(13) 0.0011(13) -0.0062(14)
C10 0.0226(16) 0.0283(17) 0.0164(15) 0.0001(12) 0.0009(12) 0.0002(13)
C11 0.0228(16) 0.0266(17) 0.0227(16) -0.0058(13) -0.0035(13) 0.0051(13)
C12 0.0195(15) 0.037(2) 0.0205(17) 0.0031(14) 0.0012(13) -0.0016(14)
C13 0.0208(15) 0.0296(18) 0.0200(16) 0.0051(13) 0.0027(13) 0.0103(13)
C14 0.0211(15) 0.0300(17) 0.0115(14) -0.0017(12) 0.0019(11) -0.0012(13)
C15 0.0221(16) 0.051(2) 0.0190(16) -0.0021(15) -0.0018(13) -0.0007(16)
C16 0.0219(16) 0.0298(18) 0.0226(16) 0.0025(13) 0.0006(13) 0.0006(14)
C17 0.0166(14) 0.0275(17) 0.0176(15) 0.0023(12) -0.0007(12) 0.0035(12)
C18 0.0217(16) 0.040(2) 0.0208(16) 0.0062(14) 0.0013(13) 0.0044(14)
C19 0.0292(17) 0.0270(18) 0.0219(16) 0.0018(13) -0.0011(13) -0.0047(14)
C20 0.0288(18) 0.0298(19) 0.035(2) 0.0050(15) 0.0058(15) 0.0030(15)
C21 0.0290(17) 0.0308(19) 0.0230(17) -0.0023(14) -0.0075(14) 0.0092(14)
C22 0.0251(16) 0.0330(19) 0.0180(16) -0.0021(13) 0.0028(13) -0.0008(14)
C23 0.0234(16) 0.035(2) 0.0227(17) 0.0079(14) 0.0049(13) 0.0057(14)
C24 0.0241(17) 0.039(2) 0.0275(18) 0.0108(15) -0.0027(14) -0.0051(15)
C25 0.0191(15) 0.0289(18) 0.0213(16) 0.0056(13) 0.0039(12) -0.0006(13)
C26 0.0254(17) 0.035(2) 0.0253(17) 0.0039(14) -0.0003(14) -0.0052(15)
C27 0.0241(16) 0.0337(19) 0.0195(17) -0.0022(14) 0.0021(13) -0.0105(14)
C28 0.0233(17) 0.049(2) 0.0181(17) 0.0069(15) 0.0003(13) 0.0038(15)
C29 0.0182(15) 0.0327(18) 0.0202(16) -0.0039(14) 0.0007(12) 0.0005(13)
C30 0.0256(16) 0.0339(19) 0.0188(16) -0.0046(14) -0.0017(13) 0.0054(14)
C31 0.0254(17) 0.050(2) 0.0239(18) 0.0045(16) 0.0059(14) 0.0108(16)
C32 0.0203(16) 0.040(2) 0.0226(17) 0.0009(14) 0.0009(13) -0.0016(14)
C33 0.0265(18) 0.034(2) 0.042(2) 0.0090(16) 0.0039(16) 0.0078(15)
C34 0.0281(17) 0.0296(18) 0.0246(17) 0.0050(14) 0.0042(14) -0.0012(14)
C35 0.0258(17) 0.046(2) 0.0289(19) -0.0152(16) -0.0058(14) 0.0035(16)
C36 0.0199(16) 0.062(3) 0.0173(16) -0.0106(16) -0.0012(13) -0.0027(16)
C37 0.0230(16) 0.034(2) 0.0309(18) 0.0076(15) 0.0084(14) 0.0027(14)
C38 0.0244(18) 0.054(3) 0.0283(19) 0.0065(17) 0.0067(14) 0.0068(17)
C39 0.0240(17) 0.046(2) 0.0240(17) -0.0030(15) 0.0050(14) -0.0138(16)
C40 0.040(2) 0.046(2) 0.041(2) 0.0029(19) 0.0024(18) -0.0210(19)
O10W 0.071(2) 0.065(2) 0.0298(15) 0.0015(14) 0.0003(14) 0.0398(18)

loop_
_atom_type_symbol
_atom_type_description
_atom_type_scat_dispersion_real
_atom_type_scat_dispersion_imag
_atom_type_scat_source
C C 0.0181 0.0091 'International Tables Vol C Tables 4.2.6.8 and 6.1.1.4'
H H 0.0000 0.0000 'International Tables Vol C Tables 4.2.6.8 and 6.1.1.4'
K K 0.3868 1.0657 'International Tables Vol C Tables 4.2.6.8 and 6.1.1.4'
N N 0.0311 0.0180 'International Tables Vol C Tables 4.2.6.8 and 6.1.1.4'
O O 0.0492 0.0322 'International Tables Vol C Tables 4.2.6.8 and 6.1.1.4'
V V 0.0687 2.1097 'International Tables Vol C Tables 4.2.6.8 and 6.1.1.4'

loop_
_geom_angle_atom_site_label_1
_geom_angle_atom_site_label_2
_geom_angle_atom_site_label_3
_geom_angle
_geom_angle_site_symmetry_1
_geom_angle_site_symmetry_3
_geom_angle_publ_flag
O1 V2 O3 85.63(10) . . ?
O1 V2 N1 86.49(11) . . ?
O1 V2 N6 164.91(11) . . ?
O1 V2 N38 90.15(10) . . ?
O3 V2 N38 87.81(10) . . ?
O8 V2 O1 97.59(12) . . ?
O8 V2 O3 175.12(11) . . ?
O8 V2 N1 94.15(12) . . ?
O8 V2 N6 97.07(12) . . ?
O8 V2 N38 95.83(11) . . ?
N1 V2 O3 82.34(10) . . ?
N1 V2 N6 88.91(11) . . ?
N1 V2 N38 169.81(11) . . ?
N6 V2 O3 79.52(10) . . ?
N6 V2 N38 91.89(10) . . ?
O4 V1 O3 78.88(9) . . ?
O4 V1 O6 88.15(10) . . ?
O4 V1 N2 86.76(11) . . ?
O4 V1 N7 157.65(11) . . ?
O6 V1 O3 82.64(10) . . ?
O6 V1 N2 166.45(12) . . ?
O6 V1 N7 92.16(11) . . ?
O9 V1 O3 177.41(12) . . ?
O9 V1 O4 103.43(12) . . ?
O9 V1 O6 98.55(13) . . ?
O9 V1 N2 94.85(13) . . ?
O9 V1 N7 98.62(12) . . ?
N2 V1 O3 84.05(11) . . ?
N7 V1 O3 79.00(10) . . ?
N7 V1 N2 87.82(11) . . ?
O16 V4 O11 175.00(11) . . ?
O16 V4 O34 95.27(12) . . ?
O16 V4 N8 96.10(12) . . ?
O16 V4 N12 93.64(13) . . ?
O16 V4 N17 96.40(12) . . ?
O11 V4 N8 88.51(10) . . ?
O11 V4 N12 81.68(11) . . ?
O11 V4 N17 81.53(10) . . ?
O34 V4 O11 86.40(10) . . ?
O34 V4 N8 92.84(10) . . ?
O34 V4 N12 88.57(11) . . ?
O34 V4 N17 167.14(11) . . ?
N12 V4 N8 169.99(12) . . ?
N17 V4 N8 91.26(10) . . ?
N17 V4 N12 85.33(11) . . ?
O11 V3 N11 82.15(10) . . ?
O12 V3 O11 83.22(10) . . ?
O12 V3 O14 87.95(10) . . ?
O12 V3 N11 165.37(11) . . ?
O12 V3 N16 91.70(11) . . ?
O14 V3 O11 79.56(9) . . ?
O14 V3 N11 88.88(11) . . ?
O14 V3 N16 160.38(11) . . ?
O17 V3 O11 176.92(12) . . ?
O17 V3 O12 99.40(13) . . ?
O17 V3 O14 102.07(12) . . ?
O17 V3 N11 95.23(13) . . ?
O17 V3 N16 97.35(12) . . ?
N16 V3 O11 80.91(10) . . ?
N16 V3 N11 86.54(11) . . ?
O35 V6 O18 85.92(10) . . ?
O35 V6 N18 90.08(10) . . ?
O35 V6 N21 87.28(10) . . ?
O35 V6 N26 165.59(11) . . ?
O18 V6 N18 86.11(10) . . ?
O23 V6 O35 98.52(11) . . ?
O23 V6 O18 174.95(11) . . ?
O23 V6 N18 96.26(12) . . ?
O23 V6 N21 94.59(12) . . ?
O23 V6 N26 95.79(11) . . ?
N21 V6 O18 83.16(10) . . ?
N21 V6 N18 169.10(12) . . ?
N26 V6 O18 79.71(10) . . ?
N26 V6 N18 90.03(10) . . ?
N26 V6 N21 89.92(10) . . ?
O19 V5 O18 78.02(9) . . ?
O19 V5 N22 86.20(10) . . ?
O19 V5 N27 157.36(11) . . ?
O21 V5 O18 83.60(10) . . ?
O21 V5 O19 86.84(10) . . ?
O21 V5 N22 167.29(11) . . ?
O21 V5 N27 93.60(10) . . ?
O24 V5 O18 176.73(11) . . ?
O24 V5 O19 105.03(11) . . ?
O24 V5 O21 97.67(12) . . ?
O24 V5 N22 94.40(12) . . ?
O24 V5 N27 97.35(12) . . ?
N22 V5 O18 84.56(10) . . ?
N27 V5 O18 79.54(10) . . ?
N27 V5 N22 88.77(11) . . ?
O25 V8 O27 87.07(9) . . ?
O25 V8 N28 91.13(10) . . ?
O25 V8 N32 89.70(10) . . ?
O25 V8 N36 167.48(11) . . ?
O27 V8 N28 88.47(10) . . ?
O27 V8 N32 83.04(10) . . ?
O27 V8 N36 80.83(10) . . ?
O32 V8 O25 96.16(11) . . ?
O32 V8 O27 174.89(10) . . ?
O32 V8 N28 95.40(11) . . ?
O32 V8 N32 93.00(11) . . ?
O32 V8 N36 95.69(11) . . ?
N28 V8 N32 171.42(11) . . ?
N36 V8 N28 91.76(10) . . ?
N36 V8 N32 85.66(10) . . ?
O27 V7 N31 84.63(10) . . ?
O28 V7 O27 83.18(9) . . ?
O28 V7 O30 88.55(10) . . ?
O28 V7 N31 167.81(10) . . ?
O28 V7 N37 93.67(10) . . ?
O30 V7 O27 78.10(9) . . ?
O30 V7 N31 88.74(10) . . ?
O30 V7 N37 158.57(11) . . ?
O33 V7 O27 178.92(11) . . ?
O33 V7 O28 97.70(11) . . ?
O33 V7 O30 102.51(12) . . ?
O33 V7 N31 94.49(12) . . ?
O33 V7 N37 98.31(12) . . ?
N37 V7 O27 81.00(9) . . ?
N37 V7 N31 84.61(11) . . ?
O1W K1 O2W 91.72(16) . . ?
O1W K1 O4W 149.54(9) . . ?
O1W K1 O13 125.22(8) . 2_546 ?
O1W K1 O15 69.38(8) . 4_676 ?
O1W K1 O10W 124.62(8) . 2_546 ?
O2W K1 O10W 128.19(13) . 2_546 ?
O3W K1 O1W 80.4(4) . . ?
O3W K1 O2W 48.8(5) . . ?
O3W K1 O4W 84.3(4) . . ?
O3W K1 O5 83.2(4) . . ?
O3W K1 O13 119.7(4) . 2_546 ?
O3W K1 O15 138.2(4) . 4_676 ?
O3W K1 O10W 153.9(4) . 2_546 ?
O4W K1 O2W 97.71(18) . . ?
O4W K1 O15 135.10(8) . 4_676 ?
O4W K1 O10W 70.12(8) . 2_546 ?
O5 K1 O1W 77.39(8) . . ?
O5 K1 O2W 131.95(14) . . ?
O5 K1 O4W 74.78(8) . . ?
O5 K1 O13 148.23(9) . 2_546 ?
O5 K1 O15 115.89(8) . 4_676 ?
O5 K1 O10W 94.46(9) . 2_546 ?
O13 K1 O2W 74.33(13) 2_546 . ?
O13 K1 O4W 85.24(8) 2_546 . ?
O13 K1 O15 63.14(8) 2_546 4_676 ?
O13 K1 O10W 55.04(9) 2_546 2_546 ?
O15 K1 O2W 102.81(17) 4_676 . ?
O15 K1 O10W 65.75(8) 4_676 2_546 ?
O5W K2 O6W 114.0(7) . . ?
O5W K2 O7W 104.4(7) . . ?
O5W K2 O8W 154.9(7) . . ?
O5W K2 O9WA 102.6(7) . . ?
O5W K2 O20 89.0(6) . 4_676 ?
O5W K2 O31 69.8(6) . . ?
O7W K2 O6W 136.5(2) . . ?
O7W K2 O8W 75.7(2) . . ?
O7W K2 O20 83.72(15) . 4_676 ?
O7W K2 O31 161.0(2) . . ?
O8W K2 O6W 77.7(2) . . ?
O9WA K2 O6W 110.6(4) . . ?
O9WA K2 O7W 78.5(3) . . ?
O9WA K2 O8W 52.4(4) . . ?
O9WA K2 O20 160.7(3) . 4_676 ?
O9WA K2 O31 85.1(3) . . ?
O20 K2 O6W 77.61(13) 4_676 . ?
O20 K2 O8W 115.7(3) 4_676 . ?
O31 K2 O6W 58.76(13) . . ?
O31 K2 O8W 101.6(2) . . ?
O31 K2 O20 113.65(14) . 4_676 ?
O5W K2A H6WA 108.2 . . ?
O5W K2A H6WB 106.4 . . ?
O5W K2A O7W 77.0(5) . . ?
O6W K2A O5W 116.7(5) . . ?
O6W K2A H6WA 16.1 . . ?
O6W K2A H6WB 16.1 . . ?
O6W K2A O7W 159.7(2) . . ?
O6W K2A O20 93.89(17) . 4_676 ?
O6W K2A O31 71.44(16) . . ?
H6WA K2A H6WB 26.9 . . ?
O7W K2A H6WA 150.0 . . ?
O7W K2A H6WB 175.8 . . ?
O8W K2A O5W 129.7(6) . . ?
O8W K2A O6W 104.4(4) . . ?
O8W K2A H6WA 117.9 . . ?
O8W K2A H6WB 105.8 . . ?
O8W K2A O7W 73.1(3) . . ?
O8W K2A O20 131.9(3) . 4_676 ?
O8W K2A O31 114.2(3) . . ?
O20 K2A O5W 74.6(5) 4_676 . ?
O20 K2A H6WA 78.2 4_676 . ?
O20 K2A H6WB 103.5 4_676 . ?
O20 K2A O7W 74.82(15) 4_676 . ?
O31 K2A O5W 59.1(5) . . ?
O31 K2A H6WA 75.0 . . ?
O31 K2A H6WB 55.9 . . ?
O31 K2A O7W 128.4(3) . . ?
O31 K2A O20 113.75(18) . 4_676 ?
C12 O1 V2 130.7(2) . . ?
K1 O1W H1WA 109.4 . . ?
K1 O1W H1WB 109.5 . . ?
H1WA O1W H1WB 104.4 . . ?
K1 O2W H2WA 110.2 . . ?
K1 O2W H2WB 109.6 . . ?
H2WA O2W H2WB 104.0 . . ?
V2 O3 V1 113.99(10) . . ?
C8 O3 V2 130.5(2) . . ?
C8 O3 V1 108.73(19) . . ?
C13 O4 V1 116.6(2) . . ?
C13 O5 K1 143.5(2) . . ?
C20 O6 V1 132.2(2) . . ?
K2 O6W H6WC 109.5 . . ?
K2 O6W H6WD 109.5 . . ?
K2A O6W H6WA 109.4 . . ?
K2A O6W H6WB 109.5 . . ?
H6WA O6W H6WB 104.5 . . ?
H6WC O6W H6WD 104.5 . . ?
V4 O11 V3 115.93(10) . . ?
C29 O11 V4 131.2(2) . . ?
C29 O11 V3 108.42(19) . . ?
C21 O12 V3 131.6(2) . . ?
C21 O13 K1 133.4(3) . 2_556 ?
C11 O14 V3 116.0(2) . . ?
C11 O15 K1 139.0(2) . 4_575 ?
C28 O35 V6 132.7(2) . . ?
V6 O18 V5 113.13(10) . . ?
C9 O18 V6 129.2(2) . . ?
C9 O18 V5 110.0(2) . . ?
C27 O19 V5 116.7(2) . . ?
C27 O20 K2 139.7(2) . 4_575 ?
C27 O20 K2A 156.6(2) . 4_575 ?
C40 O21 V5 128.8(3) . . ?
C33 O25 V8 128.7(2) . . ?
V8 O27 V7 115.36(10) . . ?
C25 O27 V8 130.4(2) . . ?
C25 O27 V7 109.33(19) . . ?
C19 O28 V7 132.9(2) . . ?
C24 O30 V7 117.0(2) . . ?
C24 O31 K2 136.1(4) . . ?
C24 O31 K2A 151.3(4) . . ?
C26 O34 V4 129.4(2) . . ?
N2 N1 V2 120.6(2) . . ?
C31 N1 V2 130.6(3) . . ?
C31 N1 N2 108.3(3) . . ?
N1 N2 V1 119.5(2) . . ?
C38 N2 V1 133.4(3) . . ?
C38 N2 N1 106.7(3) . . ?
C31 N3 H3 126.2 . . ?
C38 N3 H3 126.2 . . ?
C38 N3 C31 107.7(3) . . ?
H4A N4 H4B 120.0 . . ?
C31 N4 H4A 120.0 . . ?
C31 N4 H4B 120.0 . . ?
H5A N5 H5B 120.0 . . ?
C38 N5 H5A 120.0 . . ?
C38 N5 H5B 120.0 . . ?
N7 N6 V2 121.6(2) . . ?
C17 N6 V2 132.2(2) . . ?
C17 N6 N7 105.8(3) . . ?
N6 N7 V1 119.1(2) . . ?
C4 N7 V1 134.5(2) . . ?
C4 N7 N6 106.3(3) . . ?
C4 N8 V4 124.4(2) . . ?
C4 N8 C17 103.7(3) . . ?
C17 N8 V4 131.1(2) . . ?
H9A N9 H9B 120.0 . . ?
C17 N9 H9A 120.0 . . ?
C17 N9 H9B 120.0 . . ?
H10A N10 H10B 120.0 . . ?
C4 N10 H10A 120.0 . . ?
C4 N10 H10B 120.0 . . ?
N12 N11 V3 120.4(2) . . ?
C36 N11 V3 133.1(3) . . ?
C36 N11 N12 106.6(3) . . ?
N11 N12 V4 119.7(2) . . ?
C35 N12 V4 132.4(3) . . ?
C35 N12 N11 107.5(3) . . ?
C35 N13 H13 126.6 . . ?
C35 N13 C36 106.9(3) . . ?
C36 N13 H13 126.6 . . ?
H14A N14 H14B 120.0 . . ?
C36 N14 H14A 120.0 . . ?
C36 N14 H14B 120.0 . . ?
H15A N15 H15B 120.0 . . ?
C35 N15 H15A 120.0 . . ?
C35 N15 H15B 120.0 . . ?
N17 N16 V3 118.9(2) . . ?
C10 N16 V3 131.0(2) . . ?
C10 N16 N17 105.8(3) . . ?
N16 N17 V4 121.5(2) . . ?
C14 N17 V4 131.4(2) . . ?
C14 N17 N16 105.9(3) . . ?
C10 N18 V6 122.4(2) . . ?
C10 N18 C14 103.9(3) . . ?
C14 N18 V6 129.7(2) . . ?
H19A N19 H19B 120.0 . . ?
C10 N19 H19A 120.0 . . ?
C10 N19 H19B 120.0 . . ?
H20A N20 H20B 120.0 . . ?
C14 N20 H20A 120.0 . . ?
C14 N20 H20B 120.0 . . ?
N22 N21 V6 119.09(19) . . ?
C16 N21 V6 132.9(2) . . ?
C16 N21 N22 107.4(3) . . ?
N21 N22 V5 119.56(19) . . ?
C22 N22 V5 133.0(2) . . ?
C22 N22 N21 106.9(3) . . ?
C16 N23 H23 126.7 . . ?
C16 N23 C22 106.6(3) . . ?
C22 N23 H23 126.7 . . ?
H24A N24 H24B 120.0 . . ?
C16 N24 H24A 120.0 . . ?
C16 N24 H24B 120.0 . . ?
H25A N25 H25B 120.0 . . ?
C22 N25 H25A 120.0 . . ?
C22 N25 H25B 120.0 . . ?
N27 N26 V6 122.14(19) . . ?
C7 N26 V6 131.1(2) . . ?
C7 N26 N27 106.3(2) . . ?
N26 N27 V5 117.90(19) . . ?
C3 N27 V5 136.5(2) . . ?
C3 N27 N26 105.5(2) . . ?
C3 N28 V8 126.2(2) . . ?
C3 N28 C7 103.6(3) . . ?
C7 N28 V8 129.7(2) . . ?
H29A N29 H29B 120.0 . . ?
C7 N29 H29A 120.0 . . ?
C7 N29 H29B 120.0 . . ?
H30A N30 H30B 120.0 . . ?
C3 N30 H30A 120.0 . . ?
C3 N30 H30B 120.0 . . ?
N32 N31 V7 119.14(19) . . ?
C6 N31 V7 133.7(2) . . ?
C6 N31 N32 107.0(3) . . ?
N31 N32 V8 119.54(19) . . ?
C2 N32 V8 131.4(2) . . ?
C2 N32 N31 107.0(3) . . ?
C2 N33 H33 126.7 . . ?
C2 N33 C6 106.6(3) . . ?
C6 N33 H33 126.7 . . ?
H34A N34 H34B 120.0 . . ?
C6 N34 H34A 120.0 . . ?
C6 N34 H34B 120.0 . . ?
H35A N35 H35B 120.0 . . ?
C2 N35 H35A 120.0 . . ?
C2 N35 H35B 120.0 . . ?
N37 N36 V8 121.43(19) . . ?
C1 N36 V8 130.4(2) . . ?
C1 N36 N37 106.3(2) . . ?
N36 N37 V7 118.62(19) . . ?
C5 N37 V7 131.8(2) . . ?
C5 N37 N36 105.7(3) . . ?
C1 N38 V2 129.0(2) . . ?
C5 N38 V2 123.9(2) . . ?
C5 N38 C1 103.9(3) . . ?
H39A N39 H39B 120.0 . . ?
C1 N39 H39A 120.0 . . ?
C1 N39 H39B 120.0 . . ?
H40A N40 H40B 120.0 . . ?
C5 N40 H40A 120.0 . . ?
C5 N40 H40B 120.0 . . ?
N36 C1 N38 111.7(3) . . ?
N36 C1 N39 123.9(3) . . ?
N39 C1 N38 124.3(3) . . ?
N32 C2 N33 109.8(3) . . ?
N32 C2 N35 127.3(3) . . ?
N35 C2 N33 122.9(3) . . ?
N27 C3 N28 112.9(3) . . ?
N27 C3 N30 123.7(3) . . ?
N28 C3 N30 123.4(3) . . ?
N7 C4 N8 112.3(3) . . ?
N7 C4 N10 124.2(3) . . ?
N10 C4 N8 123.5(3) . . ?
N37 C5 N38 112.3(3) . . ?
N37 C5 N40 124.0(3) . . ?
N40 C5 N38 123.6(3) . . ?
N31 C6 N33 109.6(3) . . ?
N31 C6 N34 127.1(3) . . ?
N34 C6 N33 123.2(3) . . ?
N26 C7 N28 111.8(3) . . ?
N26 C7 N29 123.8(3) . . ?
N29 C7 N28 124.4(3) . . ?
O3 C8 C13 107.6(3) . . ?
O3 C8 C18 111.9(3) . . ?
O3 C8 C23 110.5(3) . . ?
C13 C8 C23 107.3(3) . . ?
C18 C8 C13 111.0(3) . . ?
C18 C8 C23 108.5(3) . . ?
O18 C9 C15 113.3(3) . . ?
O18 C9 C27 106.6(3) . . ?
O18 C9 C39 110.2(3) . . ?
C15 C9 C27 111.7(3) . . ?
C15 C9 C39 108.1(3) . . ?
C27 C9 C39 106.7(3) . . ?
N16 C10 N18 112.4(3) . . ?
N16 C10 N19 124.0(3) . . ?
N18 C10 N19 123.5(3) . . ?
O14 C11 C29 114.4(3) . . ?
O15 C11 O14 123.2(3) . . ?
O15 C11 C29 122.3(3) . . ?
O1 C12 C18 118.1(3) . . ?
O2 C12 O1 121.3(3) . . ?
O2 C12 C18 120.6(3) . . ?
O4 C13 C8 115.5(3) . . ?
O5 C13 O4 123.6(3) . . ?
O5 C13 C8 120.9(3) . . ?
N17 C14 N18 111.9(3) . . ?
N17 C14 N20 123.7(3) . . ?
N20 C14 N18 124.4(3) . . ?
C9 C15 H15C 108.5 . . ?
C9 C15 H15D 108.5 . . ?
H15C C15 H15D 107.5 . . ?
C28 C15 C9 115.3(3) . . ?
C28 C15 H15C 108.5 . . ?
C28 C15 H15D 108.5 . . ?
N21 C16 N23 109.7(3) . . ?
N21 C16 N24 127.5(3) . . ?
N24 C16 N23 122.8(3) . . ?
N6 C17 N8 111.8(3) . . ?
N9 C17 N6 123.7(3) . . ?
N9 C17 N8 124.4(3) . . ?
C8 C18 H18A 109.0 . . ?
C8 C18 H18B 109.0 . . ?
C12 C18 C8 112.9(3) . . ?
C12 C18 H18A 109.0 . . ?
C12 C18 H18B 109.0 . . ?
H18A C18 H18B 107.8 . . ?
O28 C19 C34 120.5(3) . . ?
O29 C19 O28 122.0(3) . . ?
O29 C19 C34 117.6(3) . . ?
O6 C20 C23 121.9(3) . . ?
O7 C20 O6 120.7(4) . . ?
O7 C20 C23 117.4(3) . . ?
O12 C21 C30 121.0(3) . . ?
O13 C21 O12 121.2(4) . . ?
O13 C21 C30 117.8(3) . . ?
N22 C22 N23 109.4(3) . . ?
N22 C22 N25 127.3(3) . . ?
N25 C22 N23 123.3(3) . . ?
C8 C23 H23A 107.9 . . ?
C8 C23 H23B 107.9 . . ?
C20 C23 C8 117.7(3) . . ?
C20 C23 H23A 107.9 . . ?
C20 C23 H23B 107.9 . . ?
H23A C23 H23B 107.2 . . ?
O30 C24 C25 115.2(3) . . ?
O31 C24 O30 122.1(4) . . ?
O31 C24 C25 122.8(4) . . ?
O27 C25 C24 106.7(3) . . ?
O27 C25 C34 110.3(3) . . ?
O27 C25 C37 112.0(3) . . ?
C34 C25 C24 108.6(3) . . ?
C34 C25 C37 108.4(3) . . ?
C37 C25 C24 110.8(3) . . ?
O10 C26 O34 120.8(4) . . ?
O10 C26 C32 122.2(3) . . ?
O34 C26 C32 116.9(3) . . ?
O19 C27 C9 114.2(3) . . ?
O20 C27 O19 123.4(3) . . ?
O20 C27 C9 122.4(3) . . ?
O35 C28 C15 118.9(3) . . ?
O36 C28 O35 121.0(4) . . ?
O36 C28 C15 120.1(3) . . ?
O11 C29 C11 105.5(2) . . ?
O11 C29 C30 109.1(3) . . ?
O11 C29 C32 112.1(3) . . ?
C30 C29 C11 111.4(3) . . ?
C30 C29 C32 108.6(3) . . ?
C32 C29 C11 110.1(3) . . ?
C21 C30 C29 118.9(3) . . ?
C21 C30 H30C 107.6 . . ?
C21 C30 H30D 107.6 . . ?
C29 C30 H30C 107.6 . . ?
C29 C30 H30D 107.6 . . ?
H30C C30 H30D 107.0 . . ?
N1 C31 N3 107.8(4) . . ?
N4 C31 N1 127.3(4) . . ?
N4 C31 N3 124.9(3) . . ?
C26 C32 C29 113.7(3) . . ?
C26 C32 H32A 108.8 . . ?
C26 C32 H32B 108.8 . . ?
C29 C32 H32A 108.8 . . ?
C29 C32 H32B 108.8 . . ?
H32A C32 H32B 107.7 . . ?
O25 C33 C37 117.0(3) . . ?
O26 C33 O25 121.7(4) . . ?
O26 C33 C37 121.3(4) . . ?
C19 C34 C25 118.7(3) . . ?
C19 C34 H34C 107.6 . . ?
C19 C34 H34D 107.6 . . ?
C25 C34 H34C 107.6 . . ?
C25 C34 H34D 107.6 . . ?
H34C C34 H34D 107.1 . . ?
N12 C35 N13 109.6(4) . . ?
N12 C35 N15 127.4(4) . . ?
N15 C35 N13 123.0(3) . . ?
N11 C36 N13 109.4(4) . . ?
N11 C36 N14 125.9(4) . . ?
N14 C36 N13 124.7(3) . . ?
C25 C37 H37A 108.9 . . ?
C25 C37 H37B 108.9 . . ?
C33 C37 C25 113.3(3) . . ?
C33 C37 H37A 108.9 . . ?
C33 C37 H37B 108.9 . . ?
H37A C37 H37B 107.7 . . ?
N2 C38 N3 109.4(4) . . ?
N2 C38 N5 126.4(4) . . ?
N5 C38 N3 124.2(3) . . ?
C9 C39 H39C 107.8 . . ?
C9 C39 H39D 107.8 . . ?
H39C C39 H39D 107.1 . . ?
C40 C39 C9 118.1(3) . . ?
C40 C39 H39C 107.8 . . ?
C40 C39 H39D 107.8 . . ?
O21 C40 C39 122.2(3) . . ?
O22 C40 O21 118.9(8) . . ?
O22 C40 C39 118.2(8) . . ?
O22A C40 O21 120.3(10) . . ?
O22A C40 C39 113.8(9) . . ?
K1 O10W H10C 109.5 2_556 . ?
K1 O10W H10D 109.3 2_556 . ?
H10C O10W H10D 104.5 . . ?

loop_
_geom_bond_atom_site_label_1
_geom_bond_atom_site_label_2
_geom_bond_distance
_geom_bond_site_symmetry_2
_geom_bond_publ_flag
V2 O1 2.005(2) . ?
V2 O3 2.092(2) . ?
V2 O8 1.613(2) . ?
V2 N1 2.076(3) . ?
V2 N6 2.079(3) . ?
V2 N38 2.101(3) . ?
V1 O3 2.100(2) . ?
V1 O4 2.016(2) . ?
V1 O6 2.023(3) . ?
V1 O9 1.614(3) . ?
V1 N2 2.095(3) . ?
V1 N7 2.081(3) . ?
V4 O16 1.619(3) . ?
V4 O11 2.048(2) . ?
V4 O34 2.024(2) . ?
V4 N8 2.121(3) . ?
V4 N12 2.104(3) . ?
V4 N17 2.081(3) . ?
V3 O11 2.093(2) . ?
V3 O12 1.996(3) . ?
V3 O14 2.001(2) . ?
V3 O17 1.620(3) . ?
V3 N11 2.093(3) . ?
V3 N16 2.071(3) . ?
V6 O35 2.006(2) . ?
V6 O18 2.085(2) . ?
V6 O23 1.615(2) . ?
V6 N18 2.103(3) . ?
V6 N21 2.075(3) . ?
V6 N26 2.065(3) . ?
V5 O18 2.096(2) . ?
V5 O19 2.037(2) . ?
V5 O21 2.015(2) . ?
V5 O24 1.617(3) . ?
V5 N22 2.094(3) . ?
V5 N27 2.065(3) . ?
V8 O25 2.021(2) . ?
V8 O27 2.049(2) . ?
V8 O32 1.619(2) . ?
V8 N28 2.113(3) . ?
V8 N32 2.114(3) . ?
V8 N36 2.088(3) . ?
V7 O27 2.088(2) . ?
V7 O28 2.009(2) . ?
V7 O30 2.020(2) . ?
V7 O33 1.615(2) . ?
V7 N31 2.101(3) . ?
V7 N37 2.076(3) . ?
K1 O1W 2.771(3) . ?
K1 O2W 2.981(9) . ?
K1 O3W 2.589(13) . ?
K1 O4W 2.822(3) . ?
K1 O5 2.714(2) . ?
K1 O13 2.777(3) 2_546 ?
K1 O15 2.877(2) 4_676 ?
K1 O10W 3.132(4) 2_546 ?
K2 O5W 2.20(2) . ?
K2 O6W 3.389(7) . ?
K2 O7W 2.634(6) . ?
K2 O8W 2.852(12) . ?
K2 O9WA 2.456(10) . ?
K2 O20 2.765(4) 4_676 ?
K2 O31 2.655(5) . ?
K2A O5W 3.007(19) . ?
K2A O6W 2.547(8) . ?
K2A H6WA 2.9524 . ?
K2A H6WB 2.9531 . ?
K2A O7W 3.143(8) . ?
K2A O8W 2.437(11) . ?
K2A O20 2.770(4) 4_676 ?
K2A O31 2.647(5) . ?
O1 C12 1.277(4) . ?
O1W H1WA 0.8737 . ?
O1W H1WB 0.8704 . ?
O2 C12 1.248(4) . ?
O2W H2WA 0.8855 . ?
O2W H2WB 0.8858 . ?
O3 C8 1.408(4) . ?
O4 C13 1.274(4) . ?
O5 C13 1.241(4) . ?
O6 C20 1.282(5) . ?
O6W H6WA 0.8698 . ?
O6W H6WB 0.8697 . ?
O6W H6WC 0.8699 . ?
O6W H6WD 0.8700 . ?
O7 C20 1.222(5) . ?
O10 C26 1.245(4) . ?
O11 C29 1.417(4) . ?
O12 C21 1.290(4) . ?
O13 C21 1.232(4) . ?
O14 C11 1.280(4) . ?
O15 C11 1.234(4) . ?
O35 C28 1.265(5) . ?
O36 C28 1.247(4) . ?
O18 C9 1.410(4) . ?
O19 C27 1.289(4) . ?
O20 C27 1.233(4) . ?
O21 C40 1.285(5) . ?
O22 C40 1.276(10) . ?
O22A C40 1.259(11) . ?
O25 C33 1.291(5) . ?
O26 C33 1.220(5) . ?
O27 C25 1.420(4) . ?
O28 C19 1.286(4) . ?
O29 C19 1.232(4) . ?
O30 C24 1.283(5) . ?
O31 C24 1.221(5) . ?
O34 C26 1.288(4) . ?
N1 N2 1.402(5) . ?
N1 C31 1.326(5) . ?
N2 C38 1.320(5) . ?
N3 H3 0.8800 . ?
N3 C31 1.365(5) . ?
N3 C38 1.357(6) . ?
N4 H4A 0.8800 . ?
N4 H4B 0.8800 . ?
N4 C31 1.324(6) . ?
N5 H5A 0.8800 . ?
N5 H5B 0.8800 . ?
N5 C38 1.330(6) . ?
N6 N7 1.407(4) . ?
N6 C17 1.339(4) . ?
N7 C4 1.327(4) . ?
N8 C4 1.359(4) . ?
N8 C17 1.367(4) . ?
N9 H9A 0.8800 . ?
N9 H9B 0.8800 . ?
N9 C17 1.336(4) . ?
N10 H10A 0.8800 . ?
N10 H10B 0.8800 . ?
N10 C4 1.349(5) . ?
N11 N12 1.403(4) . ?
N11 C36 1.326(5) . ?
N12 C35 1.312(5) . ?
N13 H13 0.8800 . ?
N13 C35 1.354(5) . ?
N13 C36 1.355(6) . ?
N14 H14A 0.8800 . ?
N14 H14B 0.8800 . ?
N14 C36 1.345(6) . ?
N15 H15A 0.8800 . ?
N15 H15B 0.8800 . ?
N15 C35 1.334(6) . ?
N16 N17 1.412(4) . ?
N16 C10 1.324(4) . ?
N17 C14 1.329(4) . ?
N18 C10 1.353(4) . ?
N18 C14 1.360(4) . ?
N19 H19A 0.8800 . ?
N19 H19B 0.8800 . ?
N19 C10 1.364(5) . ?
N20 H20A 0.8800 . ?
N20 H20B 0.8800 . ?
N20 C14 1.345(4) . ?
N21 N22 1.415(4) . ?
N21 C16 1.310(4) . ?
N22 C22 1.321(4) . ?
N23 H23 0.8800 . ?
N23 C16 1.365(5) . ?
N23 C22 1.366(5) . ?
N24 H24A 0.8800 . ?
N24 H24B 0.8800 . ?
N24 C16 1.338(5) . ?
N25 H25A 0.8800 . ?
N25 H25B 0.8800 . ?
N25 C22 1.342(5) . ?
N26 N27 1.412(4) . ?
N26 C7 1.327(4) . ?
N27 C3 1.322(4) . ?
N28 C3 1.354(4) . ?
N28 C7 1.367(4) . ?
N29 H29A 0.8800 . ?
N29 H29B 0.8800 . ?
N29 C7 1.342(4) . ?
N30 H30A 0.8800 . ?
N30 H30B 0.8800 . ?
N30 C3 1.360(4) . ?
N31 N32 1.412(4) . ?
N31 C6 1.321(4) . ?
N32 C2 1.317(4) . ?
N33 H33 0.8800 . ?
N33 C2 1.361(4) . ?
N33 C6 1.362(4) . ?
N34 H34A 0.8800 . ?
N34 H34B 0.8800 . ?
N34 C6 1.332(5) . ?
N35 H35A 0.8800 . ?
N35 H35B 0.8800 . ?
N35 C2 1.338(5) . ?
N36 N37 1.410(4) . ?
N36 C1 1.328(4) . ?
N37 C5 1.328(4) . ?
N38 C1 1.362(4) . ?
N38 C5 1.357(4) . ?
N39 H39A 0.8800 . ?
N39 H39B 0.8800 . ?
N39 C1 1.347(4) . ?
N40 H40A 0.8800 . ?
N40 H40B 0.8800 . ?
N40 C5 1.356(4) . ?
C8 C13 1.545(5) . ?
C8 C18 1.534(5) . ?
C8 C23 1.550(5) . ?
C9 C15 1.534(5) . ?
C9 C27 1.537(5) . ?
C9 C39 1.553(5) . ?
C11 C29 1.554(5) . ?
C12 C18 1.506(5) . ?
C15 H15C 0.9900 . ?
C15 H15D 0.9900 . ?
C15 C28 1.513(6) . ?
C18 H18A 0.9900 . ?
C18 H18B 0.9900 . ?
C19 C34 1.521(5) . ?
C20 C23 1.507(5) . ?
C21 C30 1.511(5) . ?
C23 H23A 0.9900 . ?
C23 H23B 0.9900 . ?
C24 C25 1.536(5) . ?
C25 C34 1.528(5) . ?
C25 C37 1.535(5) . ?
C26 C32 1.505(5) . ?
C29 C30 1.534(5) . ?
C29 C32 1.540(5) . ?
C30 H30C 0.9900 . ?
C30 H30D 0.9900 . ?
C32 H32A 0.9900 . ?
C32 H32B 0.9900 . ?
C33 C37 1.519(5) . ?
C34 H34C 0.9900 . ?
C34 H34D 0.9900 . ?
C37 H37A 0.9900 . ?
C37 H37B 0.9900 . ?
C39 H39C 0.9900 . ?
C39 H39D 0.9900 . ?
C39 C40 1.499(6) . ?
O10W H10C 0.8714 . ?
O10W H10D 0.8707 . ?

loop_
_geom_hbond_atom_site_label_D
_geom_hbond_atom_site_label_H
_geom_hbond_atom_site_label_A
_geom_hbond_distance_DH
_geom_hbond_distance_HA
_geom_hbond_distance_DA
_geom_hbond_angle_DHA
_geom_hbond_site_symmetry_A
_geom_hbond_publ_flag
O1W H1WA O2 0.87 1.89 2.762(4) 173.8 . yes
O1W H1WB O10 0.87 1.99 2.846(4) 168.0 4_676 yes
O6W H6WA O36 0.87 1.89 2.759(5) 172.5 4_676 yes
O6W H6WD O26 0.87 2.08 2.941(6) 173.5 . yes
N3 H3 O20 0.88 1.93 2.749(4) 155.1 4_576 yes
N4 H4A O7 0.88 2.33 3.055(5) 140.2 2_556 yes
N4 H4A O8 0.88 2.47 3.054(4) 124.1 . yes
N5 H5A O9 0.88 2.41 3.075(5) 132.8 . yes
N5 H5B O36 0.88 2.41 3.154(5) 143.2 4_576 yes
N9 H9A O4W 0.88 2.26 3.012(4) 143.8 2_556 yes
N9 H9A O8 0.88 2.44 3.121(4) 134.1 . yes
N9 H9B O11 0.88 2.57 3.186(3) 127.9 . yes
N9 H9B N17 0.88 2.45 3.051(4) 125.9 . yes
N10 H10B O16 0.88 2.56 3.099(4) 120.1 . yes
N10 H10B O34 0.88 2.43 3.088(4) 132.3 . yes
N13 H13 O30 0.88 1.97 2.776(4) 152.3 4_575 yes
N14 H14A O17 0.88 2.41 3.062(5) 131.0 . yes
N15 H15A O16 0.88 2.48 3.071(4) 125.4 . yes
N19 H19B O23 0.88 2.43 3.109(4) 134.5 . yes
N20 H20A O16 0.88 2.34 2.971(4) 128.3 . yes
N20 H20B N26 0.88 2.31 3.044(4) 140.7 . yes
N23 H23 O5 0.88 1.87 2.741(4) 169.7 4_675 yes
N24 H24A O23 0.88 2.60 3.157(4) 122.0 . yes
N24 H24A O29 0.88 2.20 3.051(4) 161.9 3_676 yes
N25 H25A O24 0.88 2.43 3.082(4) 131.4 . yes
N25 H25B O2 0.88 2.09 2.971(4) 177.3 4_675 yes
N29 H29A O23 0.88 2.33 3.011(3) 134.4 . yes
N29 H29B O27 0.88 2.46 3.085(3) 128.1 . yes
N29 H29B N36 0.88 2.43 3.032(4) 126.5 . yes
N30 H30A O24 0.88 2.34 3.011(4) 133.3 3_666 yes
N30 H30B O25 0.88 2.51 3.127(4) 127.9 . yes
N30 H30B O32 0.88 2.55 3.100(4) 121.4 . yes
N33 H33 O14 0.88 2.49 3.088(4) 125.6 4_676 yes
N33 H33 O15 0.88 1.93 2.786(4) 163.8 4_676 yes
N34 H34A O33 0.88 2.38 3.037(4) 131.5 . yes
N34 H34B O10 0.88 2.32 3.157(4) 158.7 4_676 yes
N35 H35A O32 0.88 2.50 3.043(4) 120.8 . yes
N35 H35B O10W 0.88 2.11 2.905(4) 150.4 2_546 yes
N39 H39A O32 0.88 2.36 2.953(4) 125.2 . yes
N39 H39B N6 0.88 2.32 3.058(4) 141.4 . yes
N40 H40A O33 0.88 2.50 3.076(4) 123.5 . yes
N40 H40B O8 0.88 2.44 3.116(4) 133.4 . yes
O10W H10C O8 0.87 1.98 2.851(4) 174.0 . yes

loop_
_geom_torsion_atom_site_label_1
_geom_torsion_atom_site_label_2
_geom_torsion_atom_site_label_3
_geom_torsion_atom_site_label_4
_geom_torsion
_geom_torsion_site_symmetry_1
_geom_torsion_site_symmetry_2
_geom_torsion_site_symmetry_3
_geom_torsion_site_symmetry_4
_geom_torsion_publ_flag
V2 O1 C12 O2 -155.9(3) . . . . ?
V2 O1 C12 C18 25.2(4) . . . . ?
V2 O3 C8 C13 110.8(3) . . . . ?
V2 O3 C8 C18 -11.3(4) . . . . ?
V2 O3 C8 C23 -132.3(2) . . . . ?
V2 N1 N2 V1 13.3(3) . . . . ?
V2 N1 N2 C38 -172.9(2) . . . . ?
V2 N1 C31 N3 171.5(2) . . . . ?
V2 N1 C31 N4 -7.2(6) . . . . ?
V2 N6 N7 V1 7.6(3) . . . . ?
V2 N6 N7 C4 -174.1(2) . . . . ?
V2 N6 C17 N8 172.7(2) . . . . ?
V2 N6 C17 N9 -9.9(5) . . . . ?
V2 N38 C1 N36 -158.8(2) . . . . ?
V2 N38 C1 N39 24.2(4) . . . . ?
V2 N38 C5 N37 161.0(2) . . . . ?
V2 N38 C5 N40 -22.2(4) . . . . ?
V1 O3 C8 C13 -37.7(3) . . . . ?
V1 O3 C8 C18 -159.9(2) . . . . ?
V1 O3 C8 C23 79.1(3) . . . . ?
V1 O4 C13 O5 170.8(3) . . . . ?
V1 O4 C13 C8 -8.2(4) . . . . ?
V1 O6 C20 O7 180.0(3) . . . . ?
V1 O6 C20 C23 -0.6(5) . . . . ?
V1 N2 C38 N3 172.9(3) . . . . ?
V1 N2 C38 N5 -7.3(6) . . . . ?
V1 N7 C4 N8 179.1(2) . . . . ?
V1 N7 C4 N10 -2.0(5) . . . . ?
V4 O11 C29 C11 -114.0(3) . . . . ?
V4 O11 C29 C30 126.2(3) . . . . ?
V4 O11 C29 C32 5.9(4) . . . . ?
V4 O34 C26 O10 150.7(3) . . . . ?
V4 O34 C26 C32 -30.4(4) . . . . ?
V4 N8 C4 N7 170.3(2) . . . . ?
V4 N8 C4 N10 -8.6(5) . . . . ?
V4 N8 C17 N6 -170.4(2) . . . . ?
V4 N8 C17 N9 12.2(5) . . . . ?
V4 N12 C35 N13 -172.2(2) . . . . ?
V4 N12 C35 N15 7.7(6) . . . . ?
V4 N17 C14 N18 165.2(2) . . . . ?
V4 N17 C14 N20 -17.2(5) . . . . ?
V3 O11 C29 C11 40.6(3) . . . . ?
V3 O11 C29 C30 -79.1(3) . . . . ?
V3 O11 C29 C32 160.5(2) . . . . ?
V3 O12 C21 O13 171.4(2) . . . . ?
V3 O12 C21 C30 -10.1(5) . . . . ?
V3 O14 C11 O15 -157.4(3) . . . . ?
V3 O14 C11 C29 19.1(4) . . . . ?
V3 N11 N12 V4 -6.9(3) . . . . ?
V3 N11 N12 C35 179.3(2) . . . . ?
V3 N11 C36 N13 -179.5(2) . . . . ?
V3 N11 C36 N14 -1.3(6) . . . . ?
V3 N16 N17 V4 -8.5(3) . . . . ?
V3 N16 N17 C14 160.0(2) . . . . ?
V3 N16 C10 N18 -155.3(2) . . . . ?
V3 N16 C10 N19 28.9(5) . . . . ?
V6 O35 C28 O36 -171.3(3) . . . . ?
V6 O35 C28 C15 9.6(5) . . . . ?
V6 O18 C9 C15 -16.3(4) . . . . ?
V6 O18 C9 C27 107.0(3) . . . . ?
V6 O18 C9 C39 -137.5(2) . . . . ?
V6 N18 C10 N16 158.1(2) . . . . ?
V6 N18 C10 N19 -26.1(4) . . . . ?
V6 N18 C14 N17 -155.5(2) . . . . ?
V6 N18 C14 N20 26.9(5) . . . . ?
V6 N21 N22 V5 15.0(3) . . . . ?
V6 N21 N22 C22 -172.8(2) . . . . ?
V6 N21 C16 N23 170.3(2) . . . . ?
V6 N21 C16 N24 -8.2(6) . . . . ?
V6 N26 N27 V5 9.1(3) . . . . ?
V6 N26 N27 C3 -173.6(2) . . . . ?
V6 N26 C7 N28 172.8(2) . . . . ?
V6 N26 C7 N29 -9.1(5) . . . . ?
V5 O18 C9 C15 -163.0(2) . . . . ?
V5 O18 C9 C27 -39.8(3) . . . . ?
V5 O18 C9 C39 75.7(3) . . . . ?
V5 O19 C27 O20 165.4(3) . . . . ?
V5 O19 C27 C9 -15.6(4) . . . . ?
V5 O21 C40 O22 144.2(6) . . . . ?
V5 O21 C40 O22A 177.6(8) . . . . ?
V5 O21 C40 C39 -25.6(6) . . . . ?
V5 N22 C22 N23 172.0(2) . . . . ?
V5 N22 C22 N25 -7.8(6) . . . . ?
V5 N27 C3 N28 176.8(2) . . . . ?
V5 N27 C3 N30 -5.2(5) . . . . ?
V8 O25 C33 O26 149.8(4) . . . . ?
V8 O25 C33 C37 -28.7(5) . . . . ?
V8 O27 C25 C24 -114.2(3) . . . . ?
V8 O27 C25 C34 128.1(3) . . . . ?
V8 O27 C25 C37 7.2(4) . . . . ?
V8 N28 C3 N27 172.6(2) . . . . ?
V8 N28 C3 N30 -5.4(5) . . . . ?
V8 N28 C7 N26 -172.7(2) . . . . ?
V8 N28 C7 N29 9.3(5) . . . . ?
V8 N32 C2 N33 -162.2(2) . . . . ?
V8 N32 C2 N35 18.5(5) . . . . ?
V8 N36 N37 V7 -4.3(3) . . . . ?
V8 N36 N37 C5 -164.7(2) . . . . ?
V8 N36 C1 N38 162.5(2) . . . . ?
V8 N36 C1 N39 -20.6(4) . . . . ?
V7 O27 C25 C24 39.3(3) . . . . ?
V7 O27 C25 C34 -78.4(3) . . . . ?
V7 O27 C25 C37 160.8(2) . . . . ?
V7 O28 C19 O29 175.3(2) . . . . ?
V7 O28 C19 C34 -5.2(5) . . . . ?
V7 O30 C24 O31 -172.4(3) . . . . ?
V7 O30 C24 C25 6.9(4) . . . . ?
V7 N31 N32 V8 -11.4(3) . . . . ?
V7 N31 N32 C2 -177.0(2) . . . . ?
V7 N31 C6 N33 175.8(2) . . . . ?
V7 N31 C6 N34 -4.9(5) . . . . ?
V7 N37 C5 N38 -157.1(2) . . . . ?
V7 N37 C5 N40 26.1(5) . . . . ?
K1 O5 C13 O4 119.5(4) . . . . ?
K1 O5 C13 C8 -61.6(5) . . . . ?
K1 O13 C21 O12 -21.0(5) 2_556 . . . ?
K1 O13 C21 C30 160.4(2) 2_556 . . . ?
K1 O15 C11 O14 -96.8(4) 4_575 . . . ?
K1 O15 C11 C29 86.9(4) 4_575 . . . ?
K2 O20 C27 O19 109.5(4) 4_575 . . . ?
K2 O20 C27 C9 -69.4(5) 4_575 . . . ?
K2 O31 C24 O30 -73.9(5) . . . . ?
K2 O31 C24 C25 106.9(5) . . . . ?
K2A O20 C27 O19 131.4(6) 4_575 . . . ?
K2A O20 C27 C9 -47.5(8) 4_575 . . . ?
K2A O31 C24 O30 -99.3(7) . . . . ?
K2A O31 C24 C25 81.5(8) . . . . ?
O1 C12 C18 C8 -64.3(4) . . . . ?
O2 C12 C18 C8 116.7(4) . . . . ?
O3 C8 C13 O4 31.7(4) . . . . ?
O3 C8 C13 O5 -147.3(3) . . . . ?
O3 C8 C18 C12 53.8(4) . . . . ?
O3 C8 C23 C20 -43.9(4) . . . . ?
O6 C20 C23 C8 1.0(5) . . . . ?
O7 C20 C23 C8 -179.6(4) . . . . ?
O10 C26 C32 C29 -115.2(4) . . . . ?
O11 C29 C30 C21 40.1(4) . . . . ?
O11 C29 C32 C26 -50.7(4) . . . . ?
O12 C21 C30 C29 7.8(5) . . . . ?
O13 C21 C30 C29 -173.7(3) . . . . ?
O14 C11 C29 O11 -40.7(4) . . . . ?
O14 C11 C29 C30 77.6(4) . . . . ?
O14 C11 C29 C32 -161.8(3) . . . . ?
O15 C11 C29 O11 135.9(3) . . . . ?
O15 C11 C29 C30 -105.8(4) . . . . ?
O15 C11 C29 C32 14.7(4) . . . . ?
O18 C9 C15 C28 53.1(4) . . . . ?
O18 C9 C27 O19 37.2(4) . . . . ?
O18 C9 C27 O20 -143.8(3) . . . . ?
O18 C9 C39 C40 -50.0(4) . . . . ?
O25 C33 C37 C25 66.5(5) . . . . ?
O26 C33 C37 C25 -112.0(5) . . . . ?
O27 C25 C34 C19 42.5(4) . . . . ?
O27 C25 C37 C33 -52.5(4) . . . . ?
O28 C19 C34 C25 2.4(5) . . . . ?
O29 C19 C34 C25 -178.1(3) . . . . ?
O30 C24 C25 O27 -31.4(4) . . . . ?
O30 C24 C25 C34 87.5(4) . . . . ?
O30 C24 C25 C37 -153.6(3) . . . . ?
O31 C24 C25 O27 147.8(4) . . . . ?
O31 C24 C25 C34 -93.2(5) . . . . ?
O31 C24 C25 C37 25.7(5) . . . . ?
O34 C26 C32 C29 65.9(4) . . . . ?
N1 N2 C38 N3 0.3(4) . . . . ?
N1 N2 C38 N5 -179.9(4) . . . . ?
N2 N1 C31 N3 -0.7(4) . . . . ?
N2 N1 C31 N4 -179.5(4) . . . . ?
N6 N7 C4 N8 1.2(4) . . . . ?
N6 N7 C4 N10 -179.8(3) . . . . ?
N7 N6 C17 N8 0.9(3) . . . . ?
N7 N6 C17 N9 178.4(3) . . . . ?
N11 N12 C35 N13 0.5(4) . . . . ?
N11 N12 C35 N15 -179.6(4) . . . . ?
N12 N11 C36 N13 -0.1(4) . . . . ?
N12 N11 C36 N14 178.1(3) . . . . ?
N16 N17 C14 N18 -1.6(3) . . . . ?
N16 N17 C14 N20 176.0(3) . . . . ?
N17 N16 C10 N18 0.5(4) . . . . ?
N17 N16 C10 N19 -175.3(3) . . . . ?
N21 N22 C22 N23 1.2(4) . . . . ?
N21 N22 C22 N25 -178.5(3) . . . . ?
N22 N21 C16 N23 -0.6(4) . . . . ?
N22 N21 C16 N24 -179.1(3) . . . . ?
N26 N27 C3 N28 0.4(4) . . . . ?
N26 N27 C3 N30 178.4(3) . . . . ?
N27 N26 C7 N28 0.7(3) . . . . ?
N27 N26 C7 N29 178.8(3) . . . . ?
N31 N32 C2 N33 1.0(3) . . . . ?
N31 N32 C2 N35 -178.2(3) . . . . ?
N32 N31 C6 N33 0.4(3) . . . . ?
N32 N31 C6 N34 179.8(3) . . . . ?
N36 N37 C5 N38 -0.3(3) . . . . ?
N36 N37 C5 N40 -177.1(3) . . . . ?
N37 N36 C1 N38 -1.8(3) . . . . ?
N37 N36 C1 N39 175.2(3) . . . . ?
C1 N36 N37 V7 161.65(19) . . . . ?
C1 N36 N37 C5 1.3(3) . . . . ?
C1 N38 C5 N37 -0.7(3) . . . . ?
C1 N38 C5 N40 176.1(3) . . . . ?
C2 N33 C6 N31 0.2(4) . . . . ?
C2 N33 C6 N34 -179.2(3) . . . . ?
C3 N28 C7 N26 -0.5(3) . . . . ?
C3 N28 C7 N29 -178.5(3) . . . . ?
C4 N8 C17 N6 -0.2(3) . . . . ?
C4 N8 C17 N9 -177.6(3) . . . . ?
C5 N38 C1 N36 1.5(3) . . . . ?
C5 N38 C1 N39 -175.4(3) . . . . ?
C6 N31 N32 V8 164.7(2) . . . . ?
C6 N31 N32 C2 -0.9(3) . . . . ?
C6 N33 C2 N32 -0.8(4) . . . . ?
C6 N33 C2 N35 178.5(3) . . . . ?
C7 N26 N27 V5 -177.9(2) . . . . ?
C7 N26 N27 C3 -0.6(3) . . . . ?
C7 N28 C3 N27 0.0(4) . . . . ?
C7 N28 C3 N30 -178.0(3) . . . . ?
C9 C15 C28 O35 -52.3(5) . . . . ?
C9 C15 C28 O36 128.6(4) . . . . ?
C9 C39 C40 O21 21.4(6) . . . . ?
C9 C39 C40 O22 -148.4(7) . . . . ?
C9 C39 C40 O22A 179.6(8) . . . . ?
C10 N16 N17 V4 -167.8(2) . . . . ?
C10 N16 N17 C14 0.7(3) . . . . ?
C10 N18 C14 N17 1.9(4) . . . . ?
C10 N18 C14 N20 -175.7(3) . . . . ?
C11 C29 C30 C21 -76.0(4) . . . . ?
C11 C29 C32 C26 66.4(4) . . . . ?
C13 C8 C18 C12 -66.4(4) . . . . ?
C13 C8 C23 C20 73.1(4) . . . . ?
C14 N18 C10 N16 -1.4(4) . . . . ?
C14 N18 C10 N19 174.4(3) . . . . ?
C15 C9 C27 O19 161.5(3) . . . . ?
C15 C9 C27 O20 -19.5(5) . . . . ?
C15 C9 C39 C40 -174.3(3) . . . . ?
C16 N21 N22 V5 -172.6(2) . . . . ?
C16 N21 N22 C22 -0.4(4) . . . . ?
C16 N23 C22 N22 -1.6(4) . . . . ?
C16 N23 C22 N25 178.2(3) . . . . ?
C17 N6 N7 V1 -179.5(2) . . . . ?
C17 N6 N7 C4 -1.3(3) . . . . ?
C17 N8 C4 N7 -0.7(4) . . . . ?
C17 N8 C4 N10 -179.6(3) . . . . ?
C18 C8 C13 O4 154.5(3) . . . . ?
C18 C8 C13 O5 -24.5(4) . . . . ?
C18 C8 C23 C20 -166.9(3) . . . . ?
C22 N23 C16 N21 1.3(4) . . . . ?
C22 N23 C16 N24 179.9(3) . . . . ?
C23 C8 C13 O4 -87.2(3) . . . . ?
C23 C8 C13 O5 93.8(4) . . . . ?
C23 C8 C18 C12 176.0(3) . . . . ?
C24 C25 C34 C19 -74.1(4) . . . . ?
C24 C25 C37 C33 66.6(4) . . . . ?
C27 C9 C15 C28 -67.3(4) . . . . ?
C27 C9 C39 C40 65.4(4) . . . . ?
C30 C29 C32 C26 -171.4(3) . . . . ?
C31 N1 N2 V1 -173.6(2) . . . . ?
C31 N1 N2 C38 0.3(4) . . . . ?
C31 N3 C38 N2 -0.7(4) . . . . ?
C31 N3 C38 N5 179.4(4) . . . . ?
C32 C29 C30 C21 162.6(3) . . . . ?
C34 C25 C37 C33 -174.4(3) . . . . ?
C35 N13 C36 N11 0.4(4) . . . . ?
C35 N13 C36 N14 -177.9(3) . . . . ?
C36 N11 N12 V4 173.6(2) . . . . ?
C36 N11 N12 C35 -0.2(4) . . . . ?
C36 N13 C35 N12 -0.6(4) . . . . ?
C36 N13 C35 N15 179.5(4) . . . . ?
C37 C25 C34 C19 165.5(3) . . . . ?
C38 N3 C31 N1 0.9(4) . . . . ?
C38 N3 C31 N4 179.7(4) . . . . ?
C39 C9 C15 C28 175.5(3) . . . . ?
C39 C9 C27 O19 -80.6(3) . . . . ?
C39 C9 C27 O20 98.5(4) . . . . ?

loop_
_smtbx_masks_void_nr
_smtbx_masks_void_average_x
_smtbx_masks_void_average_y
_smtbx_masks_void_average_z
_smtbx_masks_void_volume
_smtbx_masks_void_count_electrons
_smtbx_masks_void_content
1 0.474 0.000 0.000 1201.2 397.8 '40 H2O'
2 -0.775 -0.002 0.500 1201.2 397.8 '40 H2O'
